data_4342667
loop_
_publ_author_name
'Zitz, Rainer'
'Arp, Henning'
'Hlina, Johann'
'Walewska, Ma\/lgorzata'
'Marschner, Christoph'
'Szilv\'asi, Tibor'
'Blom, Burgert'
'Baumgartner, Judith'

_publ_section_title
;
 Open-Shell Lanthanide(II+) or -(III+) Complexes Bearing \s-Silyl and
 Silylene Ligands: Synthesis, Structure, and Bonding Analysis.
;
_journal_issue 7
_journal_name_full 'Inorganic chemistry'
_journal_page_first 3306
_journal_page_last 3315
_journal_paper_doi 10.1021/ic502991p
_journal_volume 54
_journal_year 2015
_chemical_formula_sum 'C55 H111 K2 O12 Si8 Tm'
_chemical_formula_weight 1436.29
_chemical_name_systematic
; 
 ? 
;
_space_group_IT_number 14
_symmetry_cell_setting monoclinic
_symmetry_space_group_name_Hall '-P 2yn'
_symmetry_space_group_name_H-M 'P 1 21/n 1'
_atom_sites_solution_hydrogens geom
_atom_sites_solution_primary direct
_atom_sites_solution_secondary difmap
_audit_creation_method SHELXL-97
_cell_angle_alpha 90.00
_cell_angle_beta 93.13(3)
_cell_angle_gamma 90.00
_cell_formula_units_Z 4
_cell_length_a 17.490(4)
_cell_length_b 17.847(4)
_cell_length_c 26.047(5)
_cell_measurement_reflns_used 29422
_cell_measurement_temperature 100(2)
_cell_measurement_theta_max 52.472
_cell_measurement_theta_min 4.423
_cell_volume 8118(3)
_computing_cell_refinement 'Bruker XSCANS'
_computing_data_collection 'Bruker XSCANS'
_computing_data_reduction 'Bruker SHELXTL'
_computing_molecular_graphics 'Bruker SHELXTL'
_computing_publication_material 'Bruker SHELXTL'
_computing_structure_refinement 'SHELXL-97 (Sheldrick, 1997)'
_computing_structure_solution 'SHELXS-97 (Sheldrick, 1990)'
_diffrn_ambient_temperature 100(2)
_diffrn_measured_fraction_theta_full 0.998
_diffrn_measured_fraction_theta_max 0.998
_diffrn_measurement_device_type 'SMART APEX'
_diffrn_measurement_method '\w scans'
_diffrn_radiation_monochromator graphite
_diffrn_radiation_source 'fine-focus sealed tube'
_diffrn_radiation_type MoK\a
_diffrn_radiation_wavelength 0.71073
_diffrn_reflns_av_R_equivalents 0.0309
_diffrn_reflns_av_sigmaI/netI 0.0282
_diffrn_reflns_limit_h_max 21
_diffrn_reflns_limit_h_min -21
_diffrn_reflns_limit_k_max 22
_diffrn_reflns_limit_k_min -21
_diffrn_reflns_limit_l_max 32
_diffrn_reflns_limit_l_min -32
_diffrn_reflns_number 62265
_diffrn_reflns_theta_full 26.34
_diffrn_reflns_theta_max 26.34
_diffrn_reflns_theta_min 1.37
_exptl_absorpt_coefficient_mu 1.358
_exptl_absorpt_correction_T_max 0.7543
_exptl_absorpt_correction_T_min 0.6263
_exptl_absorpt_correction_type multi-scan
_exptl_absorpt_process_details SADABS
_exptl_crystal_colour yellow
_exptl_crystal_density_diffrn 1.175
_exptl_crystal_density_method 'not measured'
_exptl_crystal_description blocks
_exptl_crystal_F_000 3024
_exptl_crystal_size_max 0.38
_exptl_crystal_size_mid 0.38
_exptl_crystal_size_min 0.22
_platon_squeeze_details
;
;
_refine_diff_density_max 2.017
_refine_diff_density_min -1.333
_refine_diff_density_rms 0.134
_refine_ls_extinction_method none
_refine_ls_goodness_of_fit_ref 1.103
_refine_ls_hydrogen_treatment constr
_refine_ls_matrix_type full
_refine_ls_number_parameters 747
_refine_ls_number_reflns 16507
_refine_ls_number_restraints 26
_refine_ls_restrained_S_all 1.111
_refine_ls_R_factor_all 0.0684
_refine_ls_R_factor_gt 0.0607
_refine_ls_shift/su_max 0.003
_refine_ls_shift/su_mean 0.000
_refine_ls_structure_factor_coef Fsqd
_refine_ls_weighting_details 'calc w=1/[\s^2^(Fo^2^)+(0.0999P)^2^+22.1491P] where P=(Fo^2^+2Fc^2^)/3'
_refine_ls_weighting_scheme calc
_refine_ls_wR_factor_gt 0.1676
_refine_ls_wR_factor_ref 0.1748
_reflns_number_gt 14005
_reflns_number_total 16507
_reflns_threshold_expression >2sigma(I)
_cod_data_source_file ic502991p_si_001.cif
_cod_data_source_block 2a_856j
_cod_depositor_comments
;
The following automatic conversions were performed:

'_symmetry_cell_setting' value 'Monoclinic' changed to 'monoclinic'
according to
/usr/data/users/saulius/crontab/automatic-downloads/rss-feeds/ACS/lib/dictionaries/cif_core.dic
dictionary named 'cif_core.dic' version 2.4.2 from 2011-04-26.

Automatic conversion script
Id: cif_fix_values 3105 2015-03-04 15:46:00Z robertas 

 Adding full bibliography for 4342667--4342674.cif.
;
_cod_original_cell_volume 8119(3)
_cod_original_sg_symbol_H-M P2(1)/n
_cod_database_code 4342667

loop_
_symmetry_equiv_pos_as_xyz
'x, y, z'
'-x+1/2, y+1/2, -z+1/2'
'-x, -y, -z'
'x-1/2, -y-1/2, z-1/2'

loop_
_atom_site_label
_atom_site_type_symbol
_atom_site_fract_x
_atom_site_fract_y
_atom_site_fract_z
_atom_site_U_iso_or_equiv
_atom_site_adp_type
_atom_site_occupancy
_atom_site_symmetry_multiplicity
_atom_site_calc_flag
_atom_site_refinement_flags
_atom_site_disorder_assembly
_atom_site_disorder_group
C60 C 0.6614(11) 0.3304(7) 0.1402(8) 0.044(5) Uani 0.63(4) 1 d P A 1
H60 H 0.6384 0.2898 0.1216 0.052 Uiso 0.63(4) 1 calc PR A 1
C61 C 0.6289(9) 0.3638(13) 0.1816(8) 0.057(6) Uani 0.63(4) 1 d P A 1
H61 H 0.5822 0.3476 0.1948 0.069 Uiso 0.63(4) 1 calc PR A 1
C63 C 0.739(3) 0.418(3) 0.169(2) 0.17(3) Uani 0.63(4) 1 d P A 1
H63 H 0.7829 0.4490 0.1734 0.203 Uiso 0.63(4) 1 calc PR A 1
C65 C 0.719(3) 0.4304(14) 0.183(2) 0.062(15) Uani 0.37(4) 1 d P A 2
H65 H 0.7468 0.4699 0.1998 0.074 Uiso 0.37(4) 1 calc PR A 2
C66 C 0.743(2) 0.405(3) 0.1496(17) 0.063(15) Uani 0.37(4) 1 d P A 2
H66 H 0.7873 0.4272 0.1367 0.075 Uiso 0.37(4) 1 calc PR A 2
C67 C 0.6389(14) 0.3427(12) 0.1621(12) 0.031(5) Uani 0.37(4) 1 d P A 2
H67 H 0.5972 0.3085 0.1597 0.037 Uiso 0.37(4) 1 calc PR A 2
C62 C 0.6639(17) 0.4128(13) 0.1984(4) 0.121(7) Uani 1 1 d . . .
H62 H 0.6499 0.4448 0.2254 0.145 Uiso 1 1 calc R A 1
C64 C 0.7198(17) 0.3568(17) 0.1302(4) 0.112(7) Uani 1 1 d . . .
H64 H 0.7498 0.3423 0.1026 0.135 Uiso 1 1 calc R A 1
Tm1 Tm 0.675278(12) 0.087201(11) 0.950451(8) 0.02954(9) Uani 1 1 d . . .
Si1 Si 0.81011(7) 0.16043(8) 0.90640(5) 0.0303(3) Uani 1 1 d . . .
Si2 Si 0.88371(8) 0.06065(10) 0.87505(6) 0.0398(3) Uani 1 1 d . . .
Si3 Si 0.80649(8) -0.04353(9) 0.85207(6) 0.0413(3) Uani 1 1 d . . .
Si4 Si 0.71368(8) -0.06414(8) 0.91244(5) 0.0304(3) Uani 1 1 d . . .
Si5 Si 0.89977(9) 0.22911(9) 0.95844(5) 0.0395(3) Uani 1 1 d . . .
Si6 Si 0.78884(8) 0.23974(9) 0.83503(5) 0.0380(3) Uani 1 1 d . . .
Si7 Si 0.76638(11) -0.15141(11) 0.97227(8) 0.0575(5) Uani 1 1 d . . .
Si8 Si 0.62344(8) -0.13929(8) 0.86705(5) 0.0346(3) Uani 1 1 d . . .
K1 K 0.76746(6) 0.27980(6) 0.23091(4) 0.0336(2) Uani 1 1 d . A .
K2 K 0.60317(9) 0.48336(6) 0.10104(5) 0.0473(3) Uani 1 1 d . A .
O1 O 0.7151(6) 0.3210(6) 0.3329(3) 0.166(5) Uani 1 1 d D . .
O2 O 0.8451(6) 0.3780(4) 0.2966(4) 0.238(9) Uani 1 1 d D . .
O3 O 0.9317(4) 0.2860(8) 0.2236(4) 0.222(8) Uani 1 1 d D . .
O4 O 0.8472(5) 0.1760(5) 0.1745(2) 0.185(6) Uani 1 1 d D . .
O5 O 0.7200(5) 0.1199(4) 0.2157(3) 0.129(3) Uani 1 1 d D . .
O6 O 0.6372(5) 0.2147(7) 0.2800(3) 0.193(7) Uani 1 1 d D . .
C1 C 0.7059(4) 0.0250(4) 1.03992(19) 0.0507(15) Uani 1 1 d . . .
H1 H 0.7135 -0.0277 1.0403 0.061 Uiso 1 1 calc R . .
C2 C 0.7631(4) 0.0797(4) 1.0350(2) 0.0547(18) Uani 1 1 d . . .
H2 H 0.8161 0.0706 1.0316 0.066 Uiso 1 1 calc R . .
C3 C 0.7275(4) 0.1503(4) 1.0362(2) 0.065(2) Uani 1 1 d . . .
H3 H 0.7525 0.1973 1.0336 0.079 Uiso 1 1 calc R . .
C4 C 0.6489(4) 0.1398(4) 1.0419(2) 0.0612(19) Uani 1 1 d . . .
H4 H 0.6114 0.1781 1.0438 0.073 Uiso 1 1 calc R . .
C5 C 0.6356(4) 0.0618(4) 1.0441(2) 0.0507(15) Uani 1 1 d . . .
H5 H 0.5874 0.0384 1.0478 0.061 Uiso 1 1 calc R . .
C6 C 0.5601(4) 0.1763(4) 0.9268(4) 0.070(2) Uani 1 1 d . . .
H6 H 0.5587 0.2219 0.9455 0.084 Uiso 1 1 calc R . .
C7 C 0.5964(3) 0.1654(4) 0.8806(4) 0.068(2) Uani 1 1 d . . .
H7 H 0.6228 0.2026 0.8624 0.082 Uiso 1 1 calc R . .
C8 C 0.5871(3) 0.0903(3) 0.8660(3) 0.0449(14) Uani 1 1 d . . .
H8 H 0.6069 0.0670 0.8368 0.054 Uiso 1 1 calc R . .
C9 C 0.5432(3) 0.0561(3) 0.9028(2) 0.0381(11) Uani 1 1 d . . .
H9 H 0.5274 0.0052 0.9022 0.046 Uiso 1 1 calc R . .
C10 C 0.5263(3) 0.1086(4) 0.9405(3) 0.0514(15) Uani 1 1 d . . .
H10 H 0.4974 0.1000 0.9697 0.062 Uiso 1 1 calc R . .
C11 C 0.9576(4) 0.0261(4) 0.9263(3) 0.0646(19) Uani 1 1 d . . .
H11A H 0.9800 -0.0210 0.9149 0.097 Uiso 1 1 calc R . .
H11B H 0.9326 0.0178 0.9586 0.097 Uiso 1 1 calc R . .
H11C H 0.9980 0.0638 0.9316 0.097 Uiso 1 1 calc R . .
C12 C 0.9413(4) 0.0825(4) 0.8175(3) 0.0609(19) Uani 1 1 d . . .
H12A H 0.9756 0.1248 0.8257 0.091 Uiso 1 1 calc R . .
H12B H 0.9064 0.0957 0.7882 0.091 Uiso 1 1 calc R . .
H12C H 0.9715 0.0385 0.8089 0.091 Uiso 1 1 calc R . .
C13 C 0.7601(4) -0.0233(4) 0.7858(2) 0.0547(16) Uani 1 1 d . . .
H13A H 0.7987 -0.0035 0.7635 0.082 Uiso 1 1 calc R . .
H13B H 0.7192 0.0137 0.7888 0.082 Uiso 1 1 calc R . .
H13C H 0.7385 -0.0697 0.7710 0.082 Uiso 1 1 calc R . .
C14 C 0.8736(4) -0.1254(4) 0.8415(4) 0.074(2) Uani 1 1 d . . .
H14A H 0.8435 -0.1699 0.8317 0.111 Uiso 1 1 calc R . .
H14B H 0.9043 -0.1356 0.8734 0.111 Uiso 1 1 calc R . .
H14C H 0.9077 -0.1129 0.8141 0.111 Uiso 1 1 calc R . .
C15 C 0.9329(4) 0.1819(5) 1.0206(2) 0.067(2) Uani 1 1 d . . .
H15A H 0.9502 0.1310 1.0134 0.101 Uiso 1 1 calc R . .
H15B H 0.8904 0.1798 1.0436 0.101 Uiso 1 1 calc R . .
H15C H 0.9753 0.2106 1.0371 0.101 Uiso 1 1 calc R . .
C16 C 0.8585(4) 0.3225(4) 0.9775(3) 0.070(2) Uani 1 1 d . . .
H16A H 0.8925 0.3457 1.0041 0.105 Uiso 1 1 calc R . .
H16B H 0.8079 0.3147 0.9909 0.105 Uiso 1 1 calc R . .
H16C H 0.8539 0.3553 0.9473 0.105 Uiso 1 1 calc R . .
C17 C 0.9927(3) 0.2533(4) 0.9284(2) 0.0470(14) Uani 1 1 d . . .
H17A H 0.9824 0.2880 0.8997 0.071 Uiso 1 1 calc R . .
H17B H 1.0160 0.2074 0.9156 0.071 Uiso 1 1 calc R . .
H17C H 1.0278 0.2768 0.9542 0.071 Uiso 1 1 calc R . .
C18 C 0.7305(4) 0.3245(4) 0.8511(3) 0.0612(18) Uani 1 1 d . . .
H18A H 0.7620 0.3586 0.8729 0.092 Uiso 1 1 calc R . .
H18B H 0.6859 0.3087 0.8695 0.092 Uiso 1 1 calc R . .
H18C H 0.7134 0.3502 0.8193 0.092 Uiso 1 1 calc R . .
C19 C 0.8766(4) 0.2812(4) 0.8067(2) 0.0585(18) Uani 1 1 d . . .
H19A H 0.8610 0.3124 0.7770 0.088 Uiso 1 1 calc R . .
H19B H 0.9098 0.2407 0.7957 0.088 Uiso 1 1 calc R . .
H19C H 0.9044 0.3119 0.8327 0.088 Uiso 1 1 calc R . .
C20 C 0.7361(4) 0.1902(4) 0.7798(2) 0.0572(17) Uani 1 1 d . . .
H20A H 0.6922 0.1631 0.7925 0.086 Uiso 1 1 calc R . .
H20B H 0.7707 0.1546 0.7642 0.086 Uiso 1 1 calc R . .
H20C H 0.7181 0.2271 0.7540 0.086 Uiso 1 1 calc R . .
C21 C 0.6906(5) -0.1803(6) 1.0195(3) 0.091(3) Uani 1 1 d . . .
H21A H 0.6616 -0.2233 1.0055 0.137 Uiso 1 1 calc R . .
H21B H 0.6557 -0.1383 1.0243 0.137 Uiso 1 1 calc R . .
H21C H 0.7161 -0.1940 1.0526 0.137 Uiso 1 1 calc R . .
C22 C 0.8514(4) -0.1105(5) 1.0114(3) 0.0637(19) Uani 1 1 d . . .
H22A H 0.8664 -0.1446 1.0397 0.096 Uiso 1 1 calc R . .
H22B H 0.8373 -0.0618 1.0254 0.096 Uiso 1 1 calc R . .
H22C H 0.8945 -0.1041 0.9892 0.096 Uiso 1 1 calc R . .
C23 C 0.8029(6) -0.2434(5) 0.9499(4) 0.088(3) Uani 1 1 d . . .
H23A H 0.8395 -0.2349 0.9232 0.132 Uiso 1 1 calc R . .
H23B H 0.7600 -0.2736 0.9357 0.132 Uiso 1 1 calc R . .
H23C H 0.8285 -0.2699 0.9789 0.132 Uiso 1 1 calc R . .
C24 C 0.5461(4) -0.1718(4) 0.9102(2) 0.0552(16) Uani 1 1 d . . .
H24A H 0.5202 -0.1281 0.9241 0.083 Uiso 1 1 calc R . .
H24B H 0.5693 -0.2015 0.9386 0.083 Uiso 1 1 calc R . .
H24C H 0.5087 -0.2025 0.8903 0.083 Uiso 1 1 calc R . .
C25 C 0.6645(5) -0.2264(3) 0.8383(2) 0.0579(17) Uani 1 1 d . . .
H25A H 0.6234 -0.2546 0.8199 0.087 Uiso 1 1 calc R . .
H25B H 0.6881 -0.2576 0.8658 0.087 Uiso 1 1 calc R . .
H25C H 0.7032 -0.2123 0.8143 0.087 Uiso 1 1 calc R . .
C26 C 0.5696(4) -0.0927(4) 0.8112(2) 0.0475(14) Uani 1 1 d . . .
H26A H 0.6055 -0.0646 0.7909 0.071 Uiso 1 1 calc R . .
H26B H 0.5314 -0.0584 0.8240 0.071 Uiso 1 1 calc R . .
H26C H 0.5439 -0.1310 0.7894 0.071 Uiso 1 1 calc R . .
C27 C 0.7441(9) 0.3955(6) 0.3427(4) 0.162(9) Uani 1 1 d D A .
H27A H 0.7264 0.4141 0.3759 0.194 Uiso 1 1 calc R . .
H27B H 0.7248 0.4299 0.3152 0.194 Uiso 1 1 calc R . .
C28 C 0.8267(8) 0.3935(6) 0.3445(4) 0.182(10) Uani 1 1 d D A .
H28A H 0.8483 0.4424 0.3558 0.218 Uiso 1 1 calc R . .
H28B H 0.8465 0.3542 0.3686 0.218 Uiso 1 1 calc R . .
C29 C 0.9212(6) 0.3775(9) 0.2882(8) 0.213(13) Uani 1 1 d D A .
H29A H 0.9440 0.3385 0.3113 0.256 Uiso 1 1 calc R . .
H29B H 0.9415 0.4260 0.3014 0.256 Uiso 1 1 calc R . .
C30 C 0.9537(8) 0.3665(9) 0.2400(8) 0.255(17) Uani 1 1 d D A .
H30A H 1.0101 0.3722 0.2434 0.306 Uiso 1 1 calc R . .
H30B H 0.9329 0.4032 0.2145 0.306 Uiso 1 1 calc R . .
C31 C 0.9533(8) 0.2636(11) 0.1775(5) 0.200(12) Uani 1 1 d D A .
H31A H 1.0097 0.2664 0.1763 0.240 Uiso 1 1 calc R . .
H31B H 0.9304 0.2967 0.1502 0.240 Uiso 1 1 calc R . .
C32 C 0.9245(6) 0.1775(10) 0.1679(4) 0.139(6) Uani 1 1 d D A .
H32A H 0.9351 0.1613 0.1326 0.167 Uiso 1 1 calc R . .
H32B H 0.9517 0.1434 0.1927 0.167 Uiso 1 1 calc R . .
C33 C 0.8261(7) 0.1056(6) 0.1653(4) 0.154(8) Uani 1 1 d D A .
H33A H 0.8519 0.0717 0.1909 0.184 Uiso 1 1 calc R . .
H33B H 0.8403 0.0903 0.1306 0.184 Uiso 1 1 calc R . .
C34 C 0.7441(7) 0.1021(7) 0.1689(4) 0.118(4) Uani 1 1 d D A .
H34A H 0.7198 0.1367 0.1432 0.142 Uiso 1 1 calc R . .
H34B H 0.7266 0.0507 0.1601 0.142 Uiso 1 1 calc R . .
C35 C 0.6446(6) 0.1155(8) 0.2127(5) 0.171(8) Uani 1 1 d D A .
H35A H 0.6261 0.0631 0.2100 0.205 Uiso 1 1 calc R . .
H35B H 0.6213 0.1456 0.1840 0.205 Uiso 1 1 calc R . .
C36 C 0.6330(12) 0.1467(9) 0.2601(6) 0.267(17) Uani 1 1 d D A .
H36A H 0.5805 0.1304 0.2672 0.320 Uiso 1 1 calc R . .
H36B H 0.6673 0.1170 0.2839 0.320 Uiso 1 1 calc R . .
C37 C 0.6127(6) 0.2467(9) 0.3172(5) 0.155(8) Uani 1 1 d D A .
H37A H 0.6227 0.2132 0.3471 0.185 Uiso 1 1 calc R . .
H37B H 0.5563 0.2495 0.3113 0.185 Uiso 1 1 calc R . .
C38 C 0.6380(6) 0.3200(9) 0.3329(5) 0.186(11) Uani 1 1 d D A .
H38A H 0.6160 0.3582 0.3089 0.223 Uiso 1 1 calc R . .
H38B H 0.6212 0.3313 0.3678 0.223 Uiso 1 1 calc R . .
O7 O 0.6813(4) 0.4784(4) 0.0078(4) 0.108(3) Uani 1 1 d D . .
O8 O 0.5497(3) 0.3998(4) 0.0141(4) 0.118(4) Uani 1 1 d D . .
O9 O 0.4502(3) 0.4022(6) 0.0839(3) 0.160(5) Uani 1 1 d D . .
O10 O 0.4395(5) 0.5248(5) 0.1560(4) 0.131(3) Uani 1 1 d . . .
O11 O 0.7424(4) 0.5775(4) 0.0692(3) 0.098(2) Uani 1 1 d . . .
C47 C 0.6710(13) 0.6487(5) 0.1340(3) 0.211(12) Uani 1 1 d D . .
H47A H 0.6800 0.7034 0.1363 0.253 Uiso 1 1 calc R A .
H47B H 0.7075 0.6262 0.1600 0.253 Uiso 1 1 calc R . .
C42 C 0.4447(6) 0.3784(4) 0.0312(3) 0.089(3) Uani 1 1 d D A .
H42A H 0.4065 0.3375 0.0279 0.107 Uiso 1 1 calc R . .
H42B H 0.4248 0.4208 0.0100 0.107 Uiso 1 1 calc R . .
C39 C 0.6647(7) 0.4245(10) -0.0264(6) 0.240(16) Uani 1 1 d D A .
H39A H 0.7044 0.3851 -0.0224 0.288 Uiso 1 1 calc R . .
H39B H 0.6677 0.4460 -0.0613 0.288 Uiso 1 1 calc R . .
C49 C 0.7568(8) 0.5581(5) 0.0203(4) 0.104(4) Uani 1 1 d D A .
H49A H 0.8073 0.5794 0.0129 0.125 Uiso 1 1 calc R . .
H49B H 0.7182 0.5836 -0.0028 0.125 Uiso 1 1 calc R . .
C46 C 0.5087(8) 0.6335(5) 0.1772(3) 0.109(4) Uani 1 1 d D . .
H46A H 0.5068 0.6566 0.2117 0.131 Uiso 1 1 calc R A .
H46B H 0.4719 0.6598 0.1532 0.131 Uiso 1 1 calc R . .
C48 C 0.7007(12) 0.6288(8) 0.0869(4) 0.215(11) Uani 1 1 d D A .
H48A H 0.6543 0.6267 0.0635 0.258 Uiso 1 1 calc R . .
H48B H 0.7276 0.6750 0.0771 0.258 Uiso 1 1 calc R . .
C40 C 0.5958(11) 0.3921(5) -0.0233(4) 0.225(13) Uani 1 1 d D A .
H40A H 0.5657 0.4071 -0.0549 0.270 Uiso 1 1 calc R . .
H40B H 0.6049 0.3376 -0.0263 0.270 Uiso 1 1 calc R . .
O12 O 0.5914(10) 0.6382(9) 0.1576(6) 0.257(10) Uani 1 1 d . A .
C44 C 0.4192(7) 0.4501(7) 0.1561(3) 0.105(4) Uani 1 1 d D A .
H44A H 0.3799 0.4422 0.1815 0.126 Uiso 1 1 calc R . .
H44B H 0.4646 0.4198 0.1671 0.126 Uiso 1 1 calc R . .
C50 C 0.7575(6) 0.4825(7) 0.0061(6) 0.148(5) Uani 1 1 d D A .
H50A H 0.7760 0.4741 -0.0287 0.178 Uiso 1 1 calc R . .
H50B H 0.7852 0.4501 0.0317 0.178 Uiso 1 1 calc R . .
C41 C 0.5114(10) 0.3537(8) 0.0112(5) 0.158(7) Uani 1 1 d D A .
H41A H 0.5325 0.3104 0.0310 0.190 Uiso 1 1 calc R . .
H41B H 0.5020 0.3385 -0.0252 0.190 Uiso 1 1 calc R . .
C43 C 0.3908(9) 0.4255(8) 0.1081(4) 0.33(2) Uani 1 1 d D A .
H43A H 0.3538 0.3841 0.1119 0.391 Uiso 1 1 calc R . .
H43B H 0.3647 0.4669 0.0889 0.391 Uiso 1 1 calc R . .
C45 C 0.4915(12) 0.5574(6) 0.1793(6) 0.196(10) Uani 1 1 d D A .
H45A H 0.5388 0.5312 0.1702 0.235 Uiso 1 1 calc R . .
H45B H 0.4851 0.5464 0.2160 0.235 Uiso 1 1 calc R . .

loop_
_atom_site_aniso_label
_atom_site_aniso_U_11
_atom_site_aniso_U_22
_atom_site_aniso_U_33
_atom_site_aniso_U_23
_atom_site_aniso_U_13
_atom_site_aniso_U_12
C60 0.068(12) 0.030(5) 0.030(8) -0.010(5) -0.023(7) 0.021(6)
C61 0.067(8) 0.076(14) 0.029(10) 0.014(9) 0.010(7) 0.044(9)
C63 0.14(3) 0.14(3) 0.21(6) 0.12(4) -0.14(4) -0.07(3)
C65 0.07(3) 0.002(8) 0.11(3) 0.003(12) -0.05(2) 0.001(12)
C66 0.06(2) 0.09(3) 0.041(17) 0.048(18) 0.008(17) 0.02(2)
C67 0.045(13) 0.025(10) 0.021(14) -0.007(8) -0.006(10) 0.006(8)
C62 0.217(19) 0.100(11) 0.041(5) -0.016(6) -0.046(10) 0.111(11)
C64 0.145(17) 0.154(13) 0.039(5) 0.018(8) 0.007(7) 0.109(13)
Tm1 0.03038(13) 0.02755(13) 0.03138(14) -0.00450(7) 0.00807(9) -0.00161(8)
Si1 0.0299(6) 0.0373(7) 0.0235(6) 0.0023(5) 0.0002(5) -0.0043(5)
Si2 0.0235(6) 0.0518(9) 0.0441(8) -0.0062(7) 0.0017(6) -0.0020(6)
Si3 0.0275(7) 0.0444(9) 0.0526(9) -0.0150(7) 0.0080(6) 0.0028(6)
Si4 0.0297(6) 0.0306(7) 0.0303(7) -0.0045(5) -0.0053(5) 0.0044(5)
Si5 0.0395(8) 0.0496(9) 0.0290(7) -0.0004(6) -0.0014(6) -0.0126(7)
Si6 0.0376(7) 0.0482(8) 0.0279(7) 0.0093(6) 0.0000(6) -0.0056(6)
Si7 0.0546(10) 0.0484(10) 0.0668(12) 0.0172(8) -0.0225(9) 0.0019(8)
Si8 0.0387(7) 0.0354(7) 0.0298(7) -0.0089(5) 0.0023(5) -0.0042(6)
K1 0.0379(6) 0.0325(5) 0.0299(5) -0.0004(4) -0.0028(4) 0.0069(4)
K2 0.0787(9) 0.0242(5) 0.0367(6) -0.0005(4) -0.0180(6) 0.0048(5)
O1 0.215(11) 0.221(11) 0.062(4) 0.005(5) -0.008(5) 0.156(10)
O2 0.354(17) 0.061(4) 0.266(13) -0.041(6) -0.280(14) 0.047(7)
O3 0.046(4) 0.387(18) 0.235(12) 0.256(13) 0.012(5) 0.007(7)
O4 0.275(13) 0.219(11) 0.055(4) -0.046(5) -0.046(5) 0.201(10)
O5 0.197(10) 0.080(5) 0.104(6) 0.013(4) -0.044(6) -0.037(6)
O6 0.101(6) 0.392(18) 0.091(6) 0.093(9) 0.048(5) 0.131(9)
C1 0.064(4) 0.068(4) 0.021(2) 0.001(2) 0.007(2) -0.021(3)
C2 0.051(4) 0.089(5) 0.024(3) -0.010(3) 0.005(2) -0.029(3)
C3 0.084(5) 0.071(5) 0.044(3) -0.033(3) 0.030(3) -0.047(4)
C4 0.080(5) 0.056(4) 0.052(4) -0.028(3) 0.039(3) -0.024(3)
C5 0.057(4) 0.062(4) 0.035(3) -0.013(3) 0.023(3) -0.022(3)
C6 0.040(3) 0.032(3) 0.139(7) -0.006(4) 0.010(4) 0.013(3)
C7 0.031(3) 0.055(4) 0.118(7) 0.040(4) -0.002(3) 0.006(3)
C8 0.029(3) 0.056(4) 0.050(3) 0.017(3) 0.001(2) 0.008(2)
C9 0.030(2) 0.039(3) 0.046(3) 0.006(2) 0.003(2) 0.005(2)
C10 0.031(3) 0.050(3) 0.075(4) -0.009(3) 0.016(3) 0.006(2)
C11 0.036(3) 0.066(4) 0.089(5) 0.003(4) -0.023(3) 0.002(3)
C12 0.040(3) 0.080(5) 0.065(4) -0.020(3) 0.020(3) -0.014(3)
C13 0.050(3) 0.075(4) 0.040(3) -0.017(3) 0.014(3) -0.021(3)
C14 0.043(4) 0.062(5) 0.121(7) -0.017(4) 0.030(4) 0.014(3)
C15 0.062(4) 0.105(6) 0.033(3) 0.013(3) -0.013(3) -0.047(4)
C16 0.062(4) 0.069(5) 0.080(5) -0.039(4) 0.004(4) -0.014(4)
C17 0.036(3) 0.062(4) 0.042(3) 0.010(3) -0.002(2) -0.010(3)
C18 0.080(5) 0.046(4) 0.059(4) 0.022(3) 0.014(3) 0.009(3)
C19 0.053(4) 0.083(5) 0.039(3) 0.022(3) -0.002(3) -0.027(3)
C20 0.057(4) 0.080(5) 0.034(3) 0.015(3) -0.011(3) -0.015(3)
C21 0.071(5) 0.113(7) 0.086(6) 0.056(5) -0.031(4) -0.038(5)
C22 0.046(4) 0.081(5) 0.062(4) 0.023(4) -0.019(3) 0.001(3)
C23 0.089(6) 0.055(5) 0.117(7) 0.022(5) -0.023(5) 0.020(4)
C24 0.053(4) 0.065(4) 0.049(3) -0.008(3) 0.009(3) -0.020(3)
C25 0.091(5) 0.039(3) 0.044(3) -0.014(3) 0.010(3) 0.002(3)
C26 0.041(3) 0.065(4) 0.035(3) -0.012(2) -0.007(2) -0.004(3)
C27 0.29(2) 0.104(9) 0.081(7) -0.057(6) -0.075(10) 0.129(12)
C28 0.34(2) 0.068(6) 0.119(10) -0.042(6) -0.164(14) 0.068(10)
C29 0.051(6) 0.166(14) 0.41(3) 0.19(2) -0.057(12) -0.012(8)
C30 0.087(9) 0.211(18) 0.46(4) 0.22(2) -0.062(15) -0.112(12)
C31 0.098(9) 0.34(3) 0.172(14) 0.181(19) 0.090(10) 0.103(14)
C32 0.103(9) 0.252(18) 0.067(6) 0.012(8) 0.036(6) 0.112(11)
C33 0.226(18) 0.157(12) 0.075(7) -0.053(7) -0.028(9) 0.138(13)
C34 0.143(11) 0.101(8) 0.109(9) -0.079(7) -0.007(8) 0.001(7)
C35 0.162(13) 0.139(11) 0.199(16) -0.010(11) -0.101(12) -0.100(10)
C36 0.39(3) 0.159(15) 0.23(2) -0.121(15) -0.24(2) 0.095(18)
C37 0.084(7) 0.30(2) 0.084(8) 0.019(11) 0.024(6) 0.109(12)
C38 0.186(16) 0.29(2) 0.087(8) -0.001(11) 0.059(9) 0.191(18)
O7 0.070(4) 0.090(4) 0.171(7) 0.088(5) 0.055(4) 0.041(3)
O8 0.062(4) 0.075(4) 0.210(9) -0.093(5) -0.058(5) 0.030(3)
O9 0.043(3) 0.325(14) 0.113(6) 0.142(8) 0.016(3) 0.058(5)
O10 0.108(6) 0.095(6) 0.187(9) -0.011(6) -0.031(6) 0.028(5)
O11 0.102(5) 0.098(5) 0.090(5) 0.010(4) -0.022(4) 0.007(4)
C47 0.54(3) 0.064(6) 0.029(4) -0.007(4) -0.004(9) 0.161(13)
C42 0.137(9) 0.032(4) 0.091(6) -0.002(4) -0.064(6) 0.000(4)
C39 0.158(15) 0.47(4) 0.091(10) -0.072(17) -0.045(10) 0.22(2)
C49 0.174(11) 0.056(5) 0.085(7) 0.030(5) 0.037(7) 0.007(6)
C46 0.165(11) 0.092(7) 0.063(5) -0.033(5) -0.060(6) 0.047(7)
C48 0.42(3) 0.123(11) 0.099(9) 0.022(8) -0.035(13) 0.182(16)
C40 0.60(4) 0.023(4) 0.058(6) -0.015(4) 0.106(14) -0.022(10)
O12 0.276(17) 0.257(17) 0.221(15) -0.023(12) -0.131(13) 0.192(15)
C44 0.148(10) 0.109(8) 0.059(5) 0.035(5) 0.007(6) -0.005(7)
C50 0.155(14) 0.147(13) 0.144(12) 0.023(10) 0.012(10) 0.047(11)
C41 0.29(2) 0.092(10) 0.094(9) 0.011(7) 0.010(12) 0.080(13)
C43 0.79(7) 0.121(12) 0.063(8) 0.006(8) -0.017(19) 0.21(2)
C45 0.33(2) 0.089(8) 0.144(11) 0.055(8) -0.182(15) -0.059(12)

loop_
_atom_type_symbol
_atom_type_description
_atom_type_scat_dispersion_real
_atom_type_scat_dispersion_imag
_atom_type_scat_source
C C 0.0033 0.0016 'International Tables Vol C Tables 4.2.6.8 and 6.1.1.4'
H H 0.0000 0.0000 'International Tables Vol C Tables 4.2.6.8 and 6.1.1.4'
O O 0.0106 0.0060 'International Tables Vol C Tables 4.2.6.8 and 6.1.1.4'
Si Si 0.0817 0.0704 'International Tables Vol C Tables 4.2.6.8 and 6.1.1.4'
K K 0.2009 0.2494 'International Tables Vol C Tables 4.2.6.8 and 6.1.1.4'
Tm Tm -0.3139 5.2483 'International Tables Vol C Tables 4.2.6.8 and 6.1.1.4'

loop_
_geom_angle_atom_site_label_1
_geom_angle_atom_site_label_2
_geom_angle_atom_site_label_3
_geom_angle
C64 C60 C61 113.8(16)
C64 C60 K1 77.9(7)
C61 C60 K1 77.4(8)
C64 C60 K2 81.1(8)
C61 C60 K2 74.5(8)
K1 C60 K2 134.1(5)
C62 C61 C60 113.2(18)
C62 C61 K2 77.3(8)
C60 C61 K2 79.3(8)
C62 C61 K1 79.6(8)
C60 C61 K1 76.5(8)
K2 C61 K1 136.3(5)
C64 C63 C62 97(3)
C64 C63 K1 77.8(17)
C62 C63 K1 78.7(18)
C64 C63 K2 76.0(16)
C62 C63 K2 70.3(17)
K1 C63 K2 136.1(16)
C66 C65 C62 124(4)
C66 C65 C64 28(3)
C62 C65 C64 96(2)
C66 C65 K2 81(3)
C62 C65 K2 77(2)
C64 C65 K2 74.8(14)
C66 C65 K1 81(2)
C62 C65 K1 80(2)
C64 C65 K1 71.1(8)
K2 C65 K1 136.4(11)
C64 C66 C65 124(4)
C64 C66 C62 96(3)
C65 C66 C62 29(3)
C64 C66 K2 84(2)
C65 C66 K2 79(2)
C62 C66 K2 69.6(12)
C64 C66 K1 77(2)
C65 C66 K1 78(3)
C62 C66 K1 71.3(10)
K2 C66 K1 134.3(13)
C62 C67 C64 88.0(15)
C62 C67 K1 76.8(7)
C64 C67 K1 74.4(7)
C62 C67 K2 72.8(7)
C64 C67 K2 76.9(7)
K1 C67 K2 138.5(6)
C65 C62 C61 122(2)
C65 C62 C63 15(3)
C61 C62 C63 108(2)
C65 C62 C67 103(2)
C61 C62 C67 19.7(9)
C63 C62 C67 88(2)
C65 C62 C66 28(3)
C61 C62 C66 95(2)
C63 C62 C66 14(3)
C67 C62 C66 75(2)
C65 C62 K2 81(2)
C61 C62 K2 80.8(8)
C63 C62 K2 80.0(16)
C67 C62 K2 75.9(7)
C66 C62 K2 72.8(12)
C65 C62 K1 79.0(16)
C61 C62 K1 79.0(8)
C63 C62 K1 71.4(16)
C67 C62 K1 72.5(7)
C66 C62 K1 72.2(13)
K2 C62 K1 137.7(4)
C66 C64 C60 122(2)
C66 C64 C63 15(3)
C60 C64 C63 108(3)
C66 C64 C67 101(2)
C60 C64 C67 21.3(7)
C63 C64 C67 87(3)
C66 C64 C65 28(2)
C60 C64 C65 94(2)
C63 C64 C65 14(4)
C67 C64 C65 73.2(19)
C66 C64 K1 83(2)
C60 C64 K1 80.0(8)
C63 C64 K1 73.2(16)
C67 C64 K1 73.0(7)
C65 C64 K1 72.6(13)
C66 C64 K2 76(2)
C60 C64 K2 77.1(7)
C63 C64 K2 76.0(19)
C67 C64 K2 71.0(7)
C65 C64 K2 69.1(11)
K1 C64 K2 133.2(4)
C1 Tm1 C5 31.2(2)
C1 Tm1 C6 126.0(3)
C5 Tm1 C6 94.9(3)
C1 Tm1 C8 147.35(19)
C5 Tm1 C8 127.9(2)
C6 Tm1 C8 51.5(2)
C1 Tm1 C2 31.27(19)
C5 Tm1 C2 51.6(2)
C6 Tm1 C2 129.7(3)
C8 Tm1 C2 178.3(2)
C1 Tm1 C3 51.5(2)
C5 Tm1 C3 51.41(19)
C6 Tm1 C3 99.7(3)
C8 Tm1 C3 150.3(2)
C2 Tm1 C3 31.2(2)
C1 Tm1 C9 117.71(18)
C5 Tm1 C9 97.67(19)
C6 Tm1 C9 50.9(2)
C8 Tm1 C9 31.00(17)
C2 Tm1 C9 148.06(18)
C3 Tm1 C9 138.7(2)
C1 Tm1 C7 156.8(2)
C5 Tm1 C7 125.7(2)
C6 Tm1 C7 31.1(3)
C8 Tm1 C7 31.0(2)
C2 Tm1 C7 150.7(3)
C3 Tm1 C7 120.5(3)
C9 Tm1 C7 50.81(19)
C1 Tm1 C4 51.7(2)
C5 Tm1 C4 31.3(2)
C6 Tm1 C4 79.9(3)
C8 Tm1 C4 129.1(2)
C2 Tm1 C4 51.6(3)
C3 Tm1 C4 31.0(2)
C9 Tm1 C4 108.1(2)
C7 Tm1 C4 109.1(3)
C1 Tm1 C10 107.7(2)
C5 Tm1 C10 78.8(2)
C6 Tm1 C10 30.9(2)
C8 Tm1 C10 51.6(2)
C2 Tm1 C10 128.5(2)
C3 Tm1 C10 108.6(2)
C9 Tm1 C10 30.91(19)
C7 Tm1 C10 51.3(2)
C4 Tm1 C10 79.4(2)
C1 Tm1 Si4 82.61(16)
C5 Tm1 Si4 103.33(16)
C6 Tm1 Si4 131.36(18)
C8 Tm1 Si4 82.68(14)
C2 Tm1 Si4 95.80(17)
C3 Tm1 Si4 126.9(2)
C9 Tm1 Si4 81.89(12)
C7 Tm1 Si4 111.9(2)
C4 Tm1 Si4 133.07(17)
C10 Tm1 Si4 109.89(14)
C1 Tm1 Si1 113.73(14)
C5 Tm1 Si1 133.77(14)
C6 Tm1 Si1 104.96(17)
C8 Tm1 Si1 96.29(13)
C2 Tm1 Si1 84.62(14)
C3 Tm1 Si1 83.90(14)
C9 Tm1 Si1 127.29(12)
C7 Tm1 Si1 84.09(15)
C4 Tm1 Si1 112.01(14)
C10 Tm1 Si1 134.28(16)
Si4 Tm1 Si1 94.16(4)
Si6 Si1 Si5 102.31(8)
Si6 Si1 Si2 104.22(8)
Si5 Si1 Si2 103.41(7)
Si6 Si1 Tm1 118.31(6)
Si5 Si1 Tm1 121.45(6)
Si2 Si1 Tm1 105.03(6)
C12 Si2 C11 104.6(4)
C12 Si2 Si3 106.5(2)
C11 Si2 Si3 106.2(2)
C12 Si2 Si1 116.1(2)
C11 Si2 Si1 111.2(3)
Si3 Si2 Si1 111.48(7)
C13 Si3 C14 104.5(4)
C13 Si3 Si4 111.2(2)
C14 Si3 Si4 115.5(3)
C13 Si3 Si2 106.9(2)
C14 Si3 Si2 107.0(3)
Si4 Si3 Si2 111.15(8)
Si8 Si4 Si3 102.89(7)
Si8 Si4 Si7 100.60(8)
Si3 Si4 Si7 106.66(9)
Si8 Si4 Tm1 122.10(6)
Si3 Si4 Tm1 104.96(6)
Si7 Si4 Tm1 117.96(7)
C15 Si5 C16 105.8(4)
C15 Si5 C17 103.1(3)
C16 Si5 C17 104.8(3)
C15 Si5 Si1 115.1(2)
C16 Si5 Si1 110.9(2)
C17 Si5 Si1 116.1(2)
C18 Si6 C20 107.3(4)
C18 Si6 C19 103.5(3)
C20 Si6 C19 105.0(3)
C18 Si6 Si1 111.8(2)
C20 Si6 Si1 111.8(2)
C19 Si6 Si1 116.6(2)
C23 Si7 C22 103.5(4)
C23 Si7 C21 102.9(5)
C22 Si7 C21 107.8(4)
C23 Si7 Si4 120.2(3)
C22 Si7 Si4 111.5(2)
C21 Si7 Si4 110.0(3)
C26 Si8 C25 104.0(3)
C26 Si8 C24 104.5(3)
C25 Si8 C24 106.4(3)
C26 Si8 Si4 115.6(2)
C25 Si8 Si4 114.3(3)
C24 Si8 Si4 111.0(2)
O2 K1 O4 120.5(3)
O2 K1 O3 63.8(4)
O4 K1 O3 57.5(4)
O2 K1 O6 110.6(4)
O4 K1 O6 113.1(3)
O3 K1 O6 147.9(2)
O2 K1 O1 56.5(4)
O4 K1 O1 146.1(2)
O3 K1 O1 114.1(3)
O6 K1 O1 54.3(4)
O2 K1 C63 82.8(9)
O4 K1 C63 109.7(16)
O3 K1 C63 94.0(12)
O6 K1 C63 117.3(13)
O1 K1 C63 103.5(15)
O2 K1 O5 144.3(2)
O4 K1 O5 55.9(3)
O3 K1 O5 107.3(4)
O6 K1 O5 57.3(3)
O1 K1 O5 105.0(3)
C63 K1 O5 132.9(9)
O2 K1 C67 117.3(5)
O4 K1 C67 108.2(8)
O3 K1 C67 131.2(6)
O6 K1 C67 80.4(5)
O1 K1 C67 100.6(8)
C63 K1 C67 43.2(9)
O5 K1 C67 94.8(4)
O2 K1 C64 110.6(7)
O4 K1 C64 88.1(3)
O3 K1 C64 98.8(6)
O6 K1 C64 112.0(7)
O1 K1 C64 125.5(3)
C63 K1 C64 29.0(11)
O5 K1 C64 104.8(7)
C67 K1 C64 32.6(5)
O2 K1 C60 123.3(3)
O4 K1 C60 95.1(4)
O3 K1 C60 120.0(5)
O6 K1 C60 90.0(5)
O1 K1 C60 114.6(5)
C63 K1 C60 42.1(8)
O5 K1 C60 91.6(3)
C67 K1 C60 14.0(4)
C64 K1 C60 22.0(5)
O2 K1 C65 79.1(7)
O4 K1 C65 120.2(12)
O3 K1 C65 101.1(11)
O6 K1 C65 108.9(12)
O1 K1 C65 93.3(12)
C63 K1 C65 11(2)
O5 K1 C65 135.5(7)
C67 K1 C65 41.4(8)
C64 K1 C65 36.3(11)
C60 K1 C65 44.2(7)
O2 K1 C61 107.4(6)
O4 K1 C61 120.7(5)
O3 K1 C61 135.9(3)
O6 K1 C61 76.1(3)
O1 K1 C61 88.7(5)
C63 K1 C61 42.6(11)
O5 K1 C61 101.7(5)
C67 K1 C61 12.5(4)
C64 K1 C61 41.0(4)
C60 K1 C61 26.1(4)
C65 K1 C61 37.5(9)
O8 K2 O7 56.9(3)
O8 K2 C62 123.1(5)
O7 K2 C62 123.2(4)
O8 K2 C61 102.4(6)
O7 K2 C61 120.7(4)
C62 K2 C61 21.9(6)
O8 K2 C65 125.5(6)
O7 K2 C65 104.9(13)
C62 K2 C65 21.4(12)
C61 K2 C65 38.2(10)
O8 K2 C67 91.9(6)
O7 K2 C67 109.1(8)
C62 K2 C67 31.2(5)
C61 K2 C67 12.6(4)
C65 K2 C67 41.8(7)
O8 K2 C66 108.3(13)
O7 K2 C66 85.9(7)
C62 K2 C66 37.5(7)
C61 K2 C66 45.2(8)
C65 K2 C66 20.6(15)
C67 K2 C66 42.1(9)
O8 K2 O9 52.0(2)
O7 K2 O9 108.5(2)
C62 K2 O9 101.1(7)
C61 K2 O9 82.1(4)
C65 K2 O9 120.3(10)
C67 K2 O9 80.6(4)
C66 K2 O9 121.4(11)
O8 K2 C60 83.5(3)
O7 K2 C60 95.1(5)
C62 K2 C60 40.8(3)
C61 K2 C60 26.3(4)
C65 K2 C60 44.5(5)
C67 K2 C60 14.0(4)
C66 K2 C60 37.4(11)
O9 K2 C60 84.2(4)
O8 K2 O11 107.5(3)
O7 K2 O11 51.0(2)
C62 K2 O11 102.0(7)
C61 K2 O11 118.6(4)
C65 K2 O11 81.5(11)
C67 K2 O11 116.6(5)
C66 K2 O11 74.6(9)
O9 K2 O11 155.56(18)
C60 K2 O11 108.6(4)
O8 K2 C64 89.8(5)
O7 K2 C64 81.2(3)
C62 K2 C64 44.4(3)
C61 K2 C64 40.8(4)
C65 K2 C64 36.1(9)
C67 K2 C64 32.1(5)
C66 K2 C64 19.9(11)
O9 K2 C64 104.4(8)
C60 K2 C64 21.7(5)
O11 K2 C64 86.8(7)
O8 K2 C63 117.6(12)
O7 K2 C63 94.8(15)
C62 K2 C63 29.7(13)
C61 K2 C63 42.0(10)
C65 K2 C63 11(2)
C67 K2 C63 42.1(9)
C66 K2 C63 10.2(18)
O9 K2 C63 122.7(8)
C60 K2 C63 41.1(8)
O11 K2 C63 76.6(10)
C64 K2 C63 28.0(11)
C38 O1 C27 110.7(10)
C38 O1 K1 110.9(6)
C27 O1 K1 105.4(7)
C28 O2 C29 116.1(11)
C28 O2 K1 125.2(8)
C29 O2 K1 110.4(9)
C31 O3 C30 116.6(10)
C31 O3 K1 112.2(7)
C30 O3 K1 104.6(8)
C33 O4 C32 105.2(10)
C33 O4 K1 125.7(7)
C32 O4 K1 125.3(8)
C35 O5 C34 107.0(10)
C35 O5 K1 109.5(7)
C34 O5 K1 104.2(6)
C37 O6 C36 136.5(15)
C37 O6 K1 118.5(11)
C36 O6 K1 102.9(11)
C5 C1 C2 108.1(6)
C5 C1 Tm1 74.5(4)
C2 C1 Tm1 74.7(4)
C3 C2 C1 107.5(6)
C3 C2 Tm1 74.5(4)
C1 C2 Tm1 74.0(3)
C4 C3 C2 108.7(6)
C4 C3 Tm1 74.6(3)
C2 C3 Tm1 74.4(3)
C3 C4 C5 107.5(7)
C3 C4 Tm1 74.4(3)
C5 C4 Tm1 73.9(3)
C1 C5 C4 108.2(6)
C1 C5 Tm1 74.3(3)
C4 C5 Tm1 74.8(3)
C10 C6 C7 108.4(6)
C10 C6 Tm1 75.3(4)
C7 C6 Tm1 74.8(3)
C8 C7 C6 108.3(6)
C8 C7 Tm1 74.2(3)
C6 C7 Tm1 74.1(4)
C9 C8 C7 106.9(6)
C9 C8 Tm1 74.7(3)
C7 C8 Tm1 74.8(4)
C8 C9 C10 109.4(6)
C8 C9 Tm1 74.3(3)
C10 C9 Tm1 75.0(3)
C6 C10 C9 106.9(6)
C6 C10 Tm1 73.8(3)
C9 C10 Tm1 74.1(3)
O1 C27 C28 108.9(8)
O2 C28 C27 105.5(9)
O2 C29 C30 126.0(13)
C29 C30 O3 105.4(10)
O3 C31 C32 108.5(10)
O4 C32 C31 107.3(10)
O4 C33 C34 107.2(9)
O5 C34 C33 114.2(10)
O5 C35 C36 96.7(12)
O6 C36 C35 135.6(18)
O6 C36 K1 55.3(9)
C35 C36 K1 86.9(11)
O6 C37 C38 122.5(12)
O1 C38 C37 107.8(9)
C39 O7 C50 101.5(9)
C39 O7 K2 119.6(9)
C50 O7 K2 123.5(9)
C41 O8 C40 106.2(10)
C41 O8 K2 130.2(11)
C40 O8 K2 117.6(7)
C43 O9 C42 122.7(9)
C43 O9 K2 119.3(10)
C42 O9 K2 107.0(5)
C45 O10 C44 130.4(10)
C45 O10 K2 71.6(12)
C44 O10 K2 90.8(7)
C48 O11 C49 131.5(8)
C48 O11 K2 79.6(11)
C49 O11 K2 107.5(6)
C48 C47 O12 133.9(18)
C41 C42 O9 116.4(9)
O7 C39 C40 115.8(12)
O11 C49 C50 120.0(9)
C45 C46 O12 105.7(13)
O11 C48 C47 138.2(9)
O8 C40 C39 126.3(12)
C46 O12 C47 174.2(11)
C46 O12 K2 101.1(9)
C47 O12 K2 80.8(8)
O10 C44 C43 112.4(10)
O7 C50 C49 91.2(10)
O8 C41 C42 105.7(12)
O9 C43 C44 106.2(13)
O10 C45 C46 127.3(11)

loop_
_geom_bond_atom_site_label_1
_geom_bond_atom_site_label_2
_geom_bond_distance
C60 C64 1.17(3)
C60 C61 1.382(19)
C60 K1 3.059(11)
C60 K2 3.068(11)
C61 C62 1.14(3)
C61 K2 3.009(13)
C61 K1 3.070(13)
C63 C64 1.51(6)
C63 C62 1.56(7)
C63 K1 2.97(4)
C63 K2 3.11(4)
C65 C66 1.08(8)
C65 C62 1.11(6)
C65 C64 1.90(5)
C65 K2 3.01(4)
C65 K1 3.06(3)
C66 C64 1.07(6)
C66 C62 1.93(4)
C66 K2 3.03(4)
C66 K1 3.09(4)
C67 C62 1.61(2)
C67 C64 1.70(3)
C67 K1 3.015(16)
C67 K2 3.019(16)
C62 K2 2.974(9)
C62 K1 3.077(9)
C64 K1 3.037(9)
C64 K2 3.110(10)
Tm1 C1 2.611(6)
Tm1 C5 2.612(5)
Tm1 C6 2.614(6)
Tm1 C8 2.616(6)
Tm1 C2 2.620(6)
Tm1 C3 2.621(6)
Tm1 C9 2.622(5)
Tm1 C7 2.624(7)
Tm1 C4 2.624(6)
Tm1 C10 2.633(6)
Tm1 Si4 2.9664(14)
Tm1 Si1 2.9801(15)
Si1 Si6 2.3499(19)
Si1 Si5 2.359(2)
Si1 Si2 2.369(2)
Si2 C12 1.891(7)
Si2 C11 1.908(7)
Si2 Si3 2.356(2)
Si3 C13 1.901(7)
Si3 C14 1.904(7)
Si3 Si4 2.350(2)
Si4 Si8 2.3418(19)
Si4 Si7 2.355(2)
Si5 C15 1.888(7)
Si5 C16 1.892(8)
Si5 C17 1.892(6)
Si6 C18 1.883(7)
Si6 C20 1.886(6)
Si6 C19 1.889(6)
Si7 C23 1.866(9)
Si7 C22 1.902(7)
Si7 C21 1.927(9)
Si8 C26 1.883(6)
Si8 C25 1.885(6)
Si8 C24 1.897(6)
K1 O2 2.755(7)
K1 O4 2.785(7)
K1 O3 2.891(7)
K1 O6 2.914(9)
K1 O1 2.950(8)
K1 O5 2.993(8)
K2 O8 2.828(6)
K2 O7 2.852(8)
K2 O9 3.053(9)
K2 O11 3.108(8)
O1 C38 1.349(9)
O1 C27 1.441(16)
O2 C28 1.333(9)
O2 C29 1.361(9)
O3 C31 1.342(7)
O3 C30 1.54(2)
O4 C33 1.327(9)
O4 C32 1.374(9)
O5 C35 1.319(9)
O5 C34 1.349(8)
O6 C37 1.224(15)
O6 C36 1.319(9)
C1 C5 1.403(10)
C1 C2 1.409(9)
C2 C3 1.407(11)
C3 C4 1.403(10)
C4 C5 1.412(9)
C6 C10 1.400(10)
C6 C7 1.403(12)
C7 C8 1.400(10)
C8 C9 1.400(8)
C9 C10 1.400(9)
C27 C28 1.443(9)
C29 C30 1.419(10)
C31 C32 1.63(2)
C33 C34 1.444(9)
C35 C36 1.380(10)
C37 C38 1.433(9)
O7 C39 1.332(9)
O7 C50 1.337(9)
O8 C41 1.061(17)
O8 C40 1.304(9)
O9 C43 1.312(10)
O9 C42 1.435(8)
O10 C45 1.215(13)
O10 C44 1.378(13)
O11 C48 1.272(12)
O11 C49 1.356(12)
C47 C48 1.404(9)
C47 O12 1.56(3)
C42 C41 1.375(9)
C39 C40 1.343(9)
C49 C50 1.399(9)
C46 C45 1.394(9)
C46 O12 1.56(2)
C44 C43 1.392(9)

loop_
_geom_torsion_atom_site_label_1
_geom_torsion_atom_site_label_2
_geom_torsion_atom_site_label_3
_geom_torsion_atom_site_label_4
_geom_torsion
C64 C60 C61 C62 1.7(18)
K1 C60 C61 C62 72.3(10)
K2 C60 C61 C62 -71.0(10)
C64 C60 C61 K2 72.7(10)
K1 C60 C61 K2 143.3(4)
C64 C60 C61 K1 -70.6(10)
K2 C60 C61 K1 -143.3(4)
C62 C65 C66 C64 -7(7)
K2 C65 C66 C64 -75(4)
K1 C65 C66 C64 65(4)
C64 C65 C66 C62 7(7)
K2 C65 C66 C62 -68(4)
K1 C65 C66 C62 72(4)
C62 C65 C66 K2 68(4)
C64 C65 C66 K2 75(4)
K1 C65 C66 K2 140.1(13)
C62 C65 C66 K1 -72(4)
C64 C65 C66 K1 -65(4)
K2 C65 C66 K1 -140.1(13)
C66 C65 C62 C61 3(5)
C64 C65 C62 C61 0(3)
K2 C65 C62 C61 73.1(16)
K1 C65 C62 C61 -69.3(19)
C66 C65 C62 C63 14(11)
C64 C65 C62 C63 11(12)
K2 C65 C62 C63 84(13)
K1 C65 C62 C63 -58(12)
C66 C65 C62 C67 4(4)
C64 C65 C62 C67 0(2)
K2 C65 C62 C67 73.3(8)
K1 C65 C62 C67 -69.1(11)
C64 C65 C62 C66 -3(3)
K2 C65 C62 C66 70(4)
K1 C65 C62 C66 -73(4)
C66 C65 C62 K2 -70(4)
C64 C65 C62 K2 -72.8(15)
K1 C65 C62 K2 -142.4(7)
C66 C65 C62 K1 73(4)
C64 C65 C62 K1 69.5(11)
K2 C65 C62 K1 142.4(7)
C60 C61 C62 C65 -1(3)
K2 C61 C62 C65 -73(2)
K1 C61 C62 C65 69(3)
C60 C61 C62 C63 -4(2)
K2 C61 C62 C63 -76.3(17)
K1 C61 C62 C63 66.3(17)
C60 C61 C62 C67 -2(2)
K2 C61 C62 C67 -74(3)
K1 C61 C62 C67 69(3)
C60 C61 C62 C66 0.5(16)
K2 C61 C62 C66 -71.7(12)
K1 C61 C62 C66 70.8(12)
C60 C61 C62 K2 72.2(11)
K1 C61 C62 K2 142.6(5)
C60 C61 C62 K1 -70.3(11)
K2 C61 C62 K1 -142.6(5)
C64 C63 C62 C65 -166(14)
K1 C63 C62 C65 118(13)
K2 C63 C62 C65 -93(13)
C64 C63 C62 C61 5(3)
K1 C63 C62 C61 -71.5(12)
K2 C63 C62 C61 76.9(10)
C64 C63 C62 C67 3.8(19)
K1 C63 C62 C67 -72.3(9)
K2 C63 C62 C67 76.1(7)
C64 C63 C62 C66 -15(9)
K1 C63 C62 C66 -91(11)
K2 C63 C62 C66 57(11)
C64 C63 C62 K2 -72.3(18)
K1 C63 C62 K2 -148.4(10)
C64 C63 C62 K1 76.0(18)
K2 C63 C62 K1 148.4(10)
C64 C67 C62 C65 -1(2)
K1 C67 C62 C65 74(2)
K2 C67 C62 C65 -77(2)
C64 C67 C62 C61 179(3)
K1 C67 C62 C61 -107(3)
K2 C67 C62 C61 102(3)
C64 C67 C62 C63 -3.3(17)
K1 C67 C62 C63 71.2(16)
K2 C67 C62 C63 -80.2(16)
C64 C67 C62 C66 1.2(13)
K1 C67 C62 C66 75.7(13)
K2 C67 C62 C66 -75.7(12)
C64 C67 C62 K2 76.9(7)
K1 C67 C62 K2 151.4(7)
C64 C67 C62 K1 -74.5(7)
K2 C67 C62 K1 -151.4(7)
C64 C66 C62 C65 174(5)
K2 C66 C62 C65 -104(4)
K1 C66 C62 C65 100(4)
C64 C66 C62 C61 -3(2)
C65 C66 C62 C61 -177(4)
K2 C66 C62 C61 78.9(10)
K1 C66 C62 C61 -76.9(10)
C64 C66 C62 C63 159(13)
C65 C66 C62 C63 -16(12)
K2 C66 C62 C63 -120(11)
K1 C66 C62 C63 84(11)
C64 C66 C62 C67 -2(2)
C65 C66 C62 C67 -176(4)
K2 C66 C62 C67 79.6(9)
K1 C66 C62 C67 -76.1(10)
C64 C66 C62 K2 -82(2)
C65 C66 C62 K2 104(4)
K1 C66 C62 K2 -155.7(13)
C64 C66 C62 K1 74(2)
C65 C66 C62 K1 -100(4)
K2 C66 C62 K1 155.7(13)
C65 C66 C64 C60 8(5)
C62 C66 C64 C60 4(3)
K2 C66 C64 C60 -64.5(19)
K1 C66 C64 C60 73.5(18)
C65 C66 C64 C63 -17(11)
C62 C66 C64 C63 -20(12)
K2 C66 C64 C63 -89(13)
K1 C66 C64 C63 49(13)
C65 C66 C64 C67 5(5)
C62 C66 C64 C67 1.8(19)
K2 C66 C64 C67 -67.0(10)
K1 C66 C64 C67 71.0(9)
C62 C66 C64 C65 -3(3)
K2 C66 C64 C65 -72(4)
K1 C66 C64 C65 66(4)
C65 C66 C64 K1 -66(4)
C62 C66 C64 K1 -69.2(13)
K2 C66 C64 K1 -138.0(6)
C65 C66 C64 K2 72(4)
C62 C66 C64 K2 68.8(13)
K1 C66 C64 K2 138.0(6)
C61 C60 C64 C66 -5(3)
K1 C60 C64 C66 -75(3)
K2 C60 C64 C66 64(3)
C61 C60 C64 C63 2(2)
K1 C60 C64 C63 -68.5(18)
K2 C60 C64 C63 70.4(18)
C61 C60 C64 C67 1.9(17)
K1 C60 C64 C67 -68(2)
K2 C60 C64 C67 70.5(19)
C61 C60 C64 C65 -1.2(16)
K1 C60 C64 C65 -71.5(12)
K2 C60 C64 C65 67.4(12)
C61 C60 C64 K1 70.3(11)
K2 C60 C64 K1 138.9(4)
C61 C60 C64 K2 -68.6(10)
K1 C60 C64 K2 -138.9(4)
C62 C63 C64 C66 155(15)
K1 C63 C64 C66 -128(14)
K2 C63 C64 C66 87(13)
C62 C63 C64 C60 -4(2)
K1 C63 C64 C60 73.2(14)
K2 C63 C64 C60 -71.2(11)
C62 C63 C64 C67 -3.6(18)
K1 C63 C64 C67 73.2(10)
K2 C63 C64 C67 -71.2(8)
C62 C63 C64 C65 9(9)
K1 C63 C64 C65 86(11)
K2 C63 C64 C65 -59(10)
C62 C63 C64 K1 -76.8(18)
K2 C63 C64 K1 -144.4(13)
C62 C63 C64 K2 67.6(18)
K1 C63 C64 K2 144.4(13)
C62 C67 C64 C66 -2(2)
K1 C67 C64 C66 -79(2)
K2 C67 C64 C66 71(2)
C62 C67 C64 C60 -176(2)
K1 C67 C64 C60 107(2)
K2 C67 C64 C60 -104(2)
C62 C67 C64 C63 3.5(18)
K1 C67 C64 C63 -73.4(16)
K2 C67 C64 C63 76.3(17)
C62 C67 C64 C65 0.3(13)
K1 C67 C64 C65 -76.5(13)
K2 C67 C64 C65 73.2(12)
C62 C67 C64 K1 76.8(7)
K2 C67 C64 K1 149.7(6)
C62 C67 C64 K2 -72.8(7)
K1 C67 C64 K2 -149.7(6)
C62 C65 C64 C66 174(6)
K2 C65 C64 C66 99(5)
K1 C65 C64 C66 -108(4)
C66 C65 C64 C60 -174(5)
C62 C65 C64 C60 1(2)
K2 C65 C64 C60 -74.4(10)
K1 C65 C64 C60 78.1(10)
C66 C65 C64 C63 18(11)
C62 C65 C64 C63 -167(13)
K2 C65 C64 C63 117(11)
K1 C65 C64 C63 -90(11)
C66 C65 C64 C67 -175(5)
C62 C65 C64 C67 -0.5(19)
K2 C65 C64 C67 -75.6(9)
K1 C65 C64 C67 76.9(10)
C66 C65 C64 K1 108(4)
C62 C65 C64 K1 -77(2)
K2 C65 C64 K1 -152.6(14)
C66 C65 C64 K2 -99(5)
C62 C65 C64 K2 75(2)
K1 C65 C64 K2 152.6(14)
C1 Tm1 Si1 Si6 -167.73(18)
C5 Tm1 Si1 Si6 -138.5(2)
C6 Tm1 Si1 Si6 -26.3(2)
C8 Tm1 Si1 Si6 25.44(15)
C2 Tm1 Si1 Si6 -156.03(19)
C3 Tm1 Si1 Si6 -124.7(2)
C9 Tm1 Si1 Si6 25.56(18)
C7 Tm1 Si1 Si6 -3.1(2)
C4 Tm1 Si1 Si6 -111.3(2)
C10 Tm1 Si1 Si6 -14.7(2)
Si4 Tm1 Si1 Si6 108.52(7)
C1 Tm1 Si1 Si5 -39.90(19)
C5 Tm1 Si1 Si5 -10.7(2)
C6 Tm1 Si1 Si5 101.5(2)
C8 Tm1 Si1 Si5 153.27(15)
C2 Tm1 Si1 Si5 -28.20(19)
C3 Tm1 Si1 Si5 3.1(2)
C9 Tm1 Si1 Si5 153.38(17)
C7 Tm1 Si1 Si5 124.7(2)
C4 Tm1 Si1 Si5 16.5(2)
C10 Tm1 Si1 Si5 113.2(2)
Si4 Tm1 Si1 Si5 -123.65(8)
C1 Tm1 Si1 Si2 76.58(18)
C5 Tm1 Si1 Si2 105.8(2)
C6 Tm1 Si1 Si2 -142.0(2)
C8 Tm1 Si1 Si2 -90.26(15)
C2 Tm1 Si1 Si2 88.27(18)
C3 Tm1 Si1 Si2 119.6(2)
C9 Tm1 Si1 Si2 -90.14(16)
C7 Tm1 Si1 Si2 -118.8(2)
C4 Tm1 Si1 Si2 133.0(2)
C10 Tm1 Si1 Si2 -130.4(2)
Si4 Tm1 Si1 Si2 -7.18(6)
Si6 Si1 Si2 C12 24.6(3)
Si5 Si1 Si2 C12 -82.1(3)
Tm1 Si1 Si2 C12 149.6(3)
Si6 Si1 Si2 C11 144.0(3)
Si5 Si1 Si2 C11 37.3(3)
Tm1 Si1 Si2 C11 -91.0(3)
Si6 Si1 Si2 Si3 -97.68(10)
Si5 Si1 Si2 Si3 155.67(8)
Tm1 Si1 Si2 Si3 27.40(9)
C12 Si2 Si3 C13 -47.3(3)
C11 Si2 Si3 C13 -158.4(3)
Si1 Si2 Si3 C13 80.3(2)
C12 Si2 Si3 C14 64.3(4)
C11 Si2 Si3 C14 -46.8(4)
Si1 Si2 Si3 C14 -168.1(3)
C12 Si2 Si3 Si4 -168.8(3)
C11 Si2 Si3 Si4 80.1(3)
Si1 Si2 Si3 Si4 -41.16(11)
C13 Si3 Si4 Si8 42.3(3)
C14 Si3 Si4 Si8 -76.6(3)
Si2 Si3 Si4 Si8 161.27(8)
C13 Si3 Si4 Si7 147.7(2)
C14 Si3 Si4 Si7 28.8(3)
Si2 Si3 Si4 Si7 -93.34(10)
C13 Si3 Si4 Tm1 -86.4(2)
C14 Si3 Si4 Tm1 154.7(3)
Si2 Si3 Si4 Tm1 32.56(9)
C1 Tm1 Si4 Si8 116.50(16)
C5 Tm1 Si4 Si8 93.04(17)
C6 Tm1 Si4 Si8 -15.9(3)
C8 Tm1 Si4 Si8 -34.27(15)
C2 Tm1 Si4 Si8 144.91(15)
C3 Tm1 Si4 Si8 144.43(18)
C9 Tm1 Si4 Si8 -2.98(14)
C7 Tm1 Si4 Si8 -44.79(18)
C4 Tm1 Si4 Si8 104.3(2)
C10 Tm1 Si4 Si8 10.33(19)
Si1 Tm1 Si4 Si8 -130.08(8)
C1 Tm1 Si4 Si3 -127.40(15)
C5 Tm1 Si4 Si3 -150.86(16)
C6 Tm1 Si4 Si3 100.2(3)
C8 Tm1 Si4 Si3 81.84(14)
C2 Tm1 Si4 Si3 -98.98(15)
C3 Tm1 Si4 Si3 -99.46(18)
C9 Tm1 Si4 Si3 113.13(13)
C7 Tm1 Si4 Si3 71.31(17)
C4 Tm1 Si4 Si3 -139.6(2)
C10 Tm1 Si4 Si3 126.44(18)
Si1 Tm1 Si4 Si3 -13.97(6)
C1 Tm1 Si4 Si7 -8.86(16)
C5 Tm1 Si4 Si7 -32.32(17)
C6 Tm1 Si4 Si7 -141.3(3)
C8 Tm1 Si4 Si7 -159.62(15)
C2 Tm1 Si4 Si7 19.56(16)
C3 Tm1 Si4 Si7 19.07(19)
C9 Tm1 Si4 Si7 -128.34(14)
C7 Tm1 Si4 Si7 -170.15(17)
C4 Tm1 Si4 Si7 -21.0(2)
C10 Tm1 Si4 Si7 -115.03(19)
Si1 Tm1 Si4 Si7 104.56(8)
Si6 Si1 Si5 C15 -179.2(3)
Si2 Si1 Si5 C15 -71.1(3)
Tm1 Si1 Si5 C15 46.2(3)
Si6 Si1 Si5 C16 60.8(3)
Si2 Si1 Si5 C16 168.9(3)
Tm1 Si1 Si5 C16 -73.8(3)
Si6 Si1 Si5 C17 -58.7(2)
Si2 Si1 Si5 C17 49.4(2)
Tm1 Si1 Si5 C17 166.7(2)
Si5 Si1 Si6 C18 -72.5(3)
Si2 Si1 Si6 C18 -179.9(3)
Tm1 Si1 Si6 C18 63.9(3)
Si5 Si1 Si6 C20 167.2(3)
Si2 Si1 Si6 C20 59.7(3)
Tm1 Si1 Si6 C20 -56.4(3)
Si5 Si1 Si6 C19 46.4(3)
Si2 Si1 Si6 C19 -61.1(3)
Tm1 Si1 Si6 C19 -177.3(3)
Si8 Si4 Si7 C23 52.2(4)
Si3 Si4 Si7 C23 -54.8(4)
Tm1 Si4 Si7 C23 -172.5(4)
Si8 Si4 Si7 C22 173.5(3)
Si3 Si4 Si7 C22 66.5(3)
Tm1 Si4 Si7 C22 -51.2(3)
Si8 Si4 Si7 C21 -66.9(4)
Si3 Si4 Si7 C21 -173.9(4)
Tm1 Si4 Si7 C21 68.4(4)
Si3 Si4 Si8 C26 -66.7(2)
Si7 Si4 Si8 C26 -176.7(2)
Tm1 Si4 Si8 C26 50.5(2)
Si3 Si4 Si8 C25 54.1(2)
Si7 Si4 Si8 C25 -55.9(2)
Tm1 Si4 Si8 C25 171.2(2)
Si3 Si4 Si8 C24 174.5(3)
Si7 Si4 Si8 C24 64.5(3)
Tm1 Si4 Si8 C24 -68.3(3)
C64 C63 K1 O2 164(3)
C62 C63 K1 O2 -96(2)
K2 C63 K1 O2 -141(4)
C64 C63 K1 O4 44(3)
C62 C63 K1 O4 144(2)
K2 C63 K1 O4 99(4)
C64 C63 K1 O3 101(3)
C62 C63 K1 O3 -159(2)
K2 C63 K1 O3 156(4)
C64 C63 K1 O6 -87(3)
C62 C63 K1 O6 13(3)
K2 C63 K1 O6 -32(4)
C64 C63 K1 O1 -143(3)
C62 C63 K1 O1 -43(2)
K2 C63 K1 O1 -89(4)
C64 C63 K1 O5 -17(4)
C62 C63 K1 O5 83(3)
K2 C63 K1 O5 37(5)
C64 C63 K1 C67 -51.8(16)
C62 C63 K1 C67 48.1(14)
K2 C63 K1 C67 3(2)
C62 C63 K1 C64 100(3)
K2 C63 K1 C64 54.5(19)
C64 C63 K1 C60 -31.1(13)
C62 C63 K1 C60 68.8(16)
K2 C63 K1 C60 23.4(19)
C64 C63 K1 C65 -126(9)
C62 C63 K1 C65 -27(7)
K2 C63 K1 C65 -72(8)
C64 C63 K1 C61 -70.2(19)
C62 C63 K1 C61 29.7(11)
K2 C63 K1 C61 -16(2)
C62 C67 K1 O2 -6(2)
C64 C67 K1 O2 85.8(19)
K2 C67 K1 O2 38(2)
C62 C67 K1 O4 -146.2(17)
C64 C67 K1 O4 -54.6(16)
K2 C67 K1 O4 -102(2)
C62 C67 K1 O3 -84(2)
C64 C67 K1 O3 8(2)
K2 C67 K1 O3 -40(3)
C62 C67 K1 O6 102.5(18)
C64 C67 K1 O6 -165.8(17)
K2 C67 K1 O6 146(2)
C62 C67 K1 O1 51.9(17)
C64 C67 K1 O1 143.5(16)
K2 C67 K1 O1 96(2)
C62 C67 K1 C63 -47(2)
C64 C67 K1 C63 45(2)
K2 C67 K1 C63 -3(2)
C62 C67 K1 O5 158.2(17)
C64 C67 K1 O5 -110.2(16)
K2 C67 K1 O5 -158(2)
C62 C67 K1 C64 -91.6(15)
K2 C67 K1 C64 -47.9(12)
C62 C67 K1 C60 -125(2)
C64 C67 K1 C60 -33.1(17)
K2 C67 K1 C60 -81(2)
C62 C67 K1 C65 -30.9(18)
C64 C67 K1 C65 61(2)
K2 C67 K1 C65 13(2)
C62 C67 K1 C61 34(2)
C64 C67 K1 C61 125(3)
K2 C67 K1 C61 77(2)
C66 C64 K1 O2 -5(2)
C60 C64 K1 O2 -129.4(17)
C63 C64 K1 O2 -17(3)
C67 C64 K1 O2 -108.8(17)
C65 C64 K1 O2 -32(2)
K2 C64 K1 O2 -67.8(19)
C66 C64 K1 O4 -127(2)
C60 C64 K1 O4 108.6(16)
C63 C64 K1 O4 -139(3)
C67 C64 K1 O4 129.2(17)
C65 C64 K1 O4 -154(2)
K2 C64 K1 O4 170.2(18)
C66 C64 K1 O3 -70(2)
C60 C64 K1 O3 165.3(16)
C63 C64 K1 O3 -82(3)
C67 C64 K1 O3 -174.0(16)
C65 C64 K1 O3 -97(2)
K2 C64 K1 O3 -133.1(17)
C66 C64 K1 O6 119(2)
C60 C64 K1 O6 -5.6(18)
C63 C64 K1 O6 107(3)
C67 C64 K1 O6 15.1(18)
C65 C64 K1 O6 92(2)
K2 C64 K1 O6 56.0(19)
C66 C64 K1 O1 58(3)
C60 C64 K1 O1 -67(2)
C63 C64 K1 O1 46(4)
C67 C64 K1 O1 -46(2)
C65 C64 K1 O1 31(2)
K2 C64 K1 O1 -5(2)
C66 C64 K1 C63 12(4)
C60 C64 K1 C63 -112(3)
C67 C64 K1 C63 -92(3)
C65 C64 K1 C63 -15(4)
K2 C64 K1 C63 -51(3)
C66 C64 K1 O5 179(2)
C60 C64 K1 O5 54.7(16)
C63 C64 K1 O5 167(3)
C67 C64 K1 O5 75.3(16)
C65 C64 K1 O5 153(2)
K2 C64 K1 O5 116.3(17)
C66 C64 K1 C67 104(2)
C60 C64 K1 C67 -20.7(7)
C63 C64 K1 C67 92(3)
C65 C64 K1 C67 77.2(19)
K2 C64 K1 C67 40.9(10)
C66 C64 K1 C60 125(2)
C63 C64 K1 C60 112(3)
C67 C64 K1 C60 20.7(7)
C65 C64 K1 C60 98(2)
K2 C64 K1 C60 61.6(10)
C66 C64 K1 C65 27(2)
C60 C64 K1 C65 -98(2)
C63 C64 K1 C65 15(4)
C67 C64 K1 C65 -77(2)
K2 C64 K1 C65 -36(2)
C66 C64 K1 C61 88(2)
C60 C64 K1 C61 -36.3(10)
C63 C64 K1 C61 76(3)
C67 C64 K1 C61 -15.6(8)
C65 C64 K1 C61 61.6(18)
K2 C64 K1 C61 25.3(9)
C64 C60 K1 O2 59.9(19)
C61 C60 K1 O2 -58.2(15)
K2 C60 K1 O2 -4.8(15)
C64 C60 K1 O4 -72.0(16)
C61 C60 K1 O4 169.9(13)
K2 C60 K1 O4 -136.8(11)
C64 C60 K1 O3 -16.8(18)
C61 C60 K1 O3 -134.9(13)
K2 C60 K1 O3 -81.6(13)
C64 C60 K1 O6 174.8(16)
C61 C60 K1 O6 56.8(13)
K2 C60 K1 O6 110.1(12)
C64 C60 K1 O1 124.8(17)
C61 C60 K1 O1 6.7(14)
K2 C60 K1 O1 60.0(13)
C64 C60 K1 C63 42(2)
C61 C60 K1 C63 -76(2)
K2 C60 K1 C63 -23(2)
C64 C60 K1 O5 -127.9(16)
C61 C60 K1 O5 114.1(13)
K2 C60 K1 O5 167.4(11)
C64 C60 K1 C67 128(2)
C61 C60 K1 C67 10.4(16)
K2 C60 K1 C67 63.7(15)
C61 C60 K1 C64 -118.1(16)
K2 C60 K1 C64 -64.7(11)
C64 C60 K1 C65 57(2)
C61 C60 K1 C65 -61(2)
K2 C60 K1 C65 -7.5(19)
C64 C60 K1 C61 118.1(16)
K2 C60 K1 C61 53.3(10)
C66 C65 K1 O2 124(4)
C62 C65 K1 O2 -110(3)
C64 C65 K1 O2 150(2)
K2 C65 K1 O2 -170(4)
C66 C65 K1 O4 5(4)
C62 C65 K1 O4 131(3)
C64 C65 K1 O4 31(2)
K2 C65 K1 O4 71(4)
C66 C65 K1 O3 63(4)
C62 C65 K1 O3 -170(2)
C64 C65 K1 O3 89.8(18)
K2 C65 K1 O3 130(3)
C66 C65 K1 O6 -128(4)
C62 C65 K1 O6 -2(3)
C64 C65 K1 O6 -102(2)
K2 C65 K1 O6 -62(3)
C66 C65 K1 O1 179(4)
C62 C65 K1 O1 -55(3)
C64 C65 K1 O1 -154.9(18)
K2 C65 K1 O1 -115(3)
C66 C65 K1 C63 15(7)
C62 C65 K1 C63 141(8)
C64 C65 K1 C63 41(7)
K2 C65 K1 C63 81(7)
C66 C65 K1 O5 -66(4)
C62 C65 K1 O5 60(4)
C64 C65 K1 O5 -40(3)
K2 C65 K1 O5 1(5)
C66 C65 K1 C67 -79(3)
C62 C65 K1 C67 47.5(18)
C64 C65 K1 C67 -52.5(13)
K2 C65 K1 C67 -12(2)
C66 C65 K1 C64 -26(3)
C62 C65 K1 C64 100(3)
K2 C65 K1 C64 40(2)
C66 C65 K1 C60 -59(3)
C62 C65 K1 C60 67.8(19)
C64 C65 K1 C60 -32.2(10)
K2 C65 K1 C60 8.0(19)
C66 C65 K1 C61 -98(3)
C62 C65 K1 C61 28.8(14)
C64 C65 K1 C61 -71.3(14)
K2 C65 K1 C61 -31.1(19)
C62 C61 K1 O2 14.8(16)
C60 C61 K1 O2 131.9(13)
K2 C61 K1 O2 73.8(14)
C62 C61 K1 O4 -128.8(16)
C60 C61 K1 O4 -11.7(15)
K2 C61 K1 O4 -69.8(15)
C62 C61 K1 O3 -55(2)
C60 C61 K1 O3 61.8(18)
K2 C61 K1 O3 4(2)
C62 C61 K1 O6 122.4(16)
C60 C61 K1 O6 -120.5(14)
K2 C61 K1 O6 -178.6(15)
C62 C61 K1 O1 69.0(16)
C60 C61 K1 O1 -173.9(13)
K2 C61 K1 O1 128.0(14)
C62 C61 K1 C63 -43(2)
C60 C61 K1 C63 74(2)
K2 C61 K1 C63 16(2)
C62 C61 K1 O5 174.1(15)
C60 C61 K1 O5 -68.8(12)
K2 C61 K1 O5 -126.9(13)
C62 C61 K1 C67 -129(3)
C60 C61 K1 C67 -11.7(19)
K2 C61 K1 C67 -70(2)
C62 C61 K1 C64 -86.8(16)
C60 C61 K1 C64 30.3(11)
K2 C61 K1 C64 -27.8(9)
C62 C61 K1 C60 -117.1(17)
K2 C61 K1 C60 -58.1(9)
C62 C61 K1 C65 -28.0(18)
C60 C61 K1 C65 89(2)
K2 C61 K1 C65 31.0(18)
C65 C62 K2 O8 104(2)
C61 C62 K2 O8 -21.3(19)
C63 C62 K2 O8 89(3)
C67 C62 K2 O8 -2(2)
C66 C62 K2 O8 77(3)
K1 C62 K2 O8 41(2)
C65 C62 K2 O7 34(2)
C61 C62 K2 O7 -90.7(19)
C63 C62 K2 O7 19(3)
C67 C62 K2 O7 -71(2)
C66 C62 K2 O7 7(3)
K1 C62 K2 O7 -28(2)
C65 C62 K2 C61 125.1(19)
C63 C62 K2 C61 110(2)
C67 C62 K2 C61 19.6(9)
C66 C62 K2 C61 98(2)
K1 C62 K2 C61 62.3(11)
C61 C62 K2 C65 -125.1(19)
C63 C62 K2 C65 -15(3)
C67 C62 K2 C65 -105.5(19)
C66 C62 K2 C65 -27(3)
K1 C62 K2 C65 -62.8(17)
C65 C62 K2 C67 105.5(19)
C61 C62 K2 C67 -19.6(9)
C63 C62 K2 C67 90(2)
C66 C62 K2 C67 78(2)
K1 C62 K2 C67 42.7(12)
C65 C62 K2 C66 27(3)
C61 C62 K2 C66 -98(2)
C63 C62 K2 C66 12(3)
C67 C62 K2 C66 -78(2)
K1 C62 K2 C66 -36(2)
C65 C62 K2 O9 155(2)
C61 C62 K2 O9 30.3(15)
C63 C62 K2 O9 140(2)
C67 C62 K2 O9 49.8(17)
C66 C62 K2 O9 128(2)
K1 C62 K2 O9 92.6(18)
C65 C62 K2 C60 88.0(17)
C61 C62 K2 C60 -37.1(9)
C63 C62 K2 C60 73(2)
C67 C62 K2 C60 -17.5(9)
C66 C62 K2 C60 61(2)
K1 C62 K2 C60 25.2(10)
C65 C62 K2 O11 -17(2)
C61 C62 K2 O11 -141.7(15)
C63 C62 K2 O11 -32(2)
C67 C62 K2 O11 -122.1(18)
C66 C62 K2 O11 -44(2)
K1 C62 K2 O11 -79.4(18)
C65 C62 K2 C64 56(2)
C61 C62 K2 C64 -69.0(11)
C63 C62 K2 C64 40.9(19)
C67 C62 K2 C64 -49.4(11)
C66 C62 K2 C64 28.8(18)
K1 C62 K2 C64 -6.7(15)
C65 C62 K2 C63 15(3)
C61 C62 K2 C63 -110(2)
C67 C62 K2 C63 -90(2)
C66 C62 K2 C63 -12(3)
K1 C62 K2 C63 -48(2)
C62 C61 K2 O8 161.8(15)
C60 C61 K2 O8 44.8(13)
K1 C61 K2 O8 102.0(13)
C62 C61 K2 O7 103.1(17)
C60 C61 K2 O7 -13.9(15)
K1 C61 K2 O7 43.3(16)
C60 C61 K2 C62 -117.0(17)
K1 C61 K2 C62 -59.8(12)
C62 C61 K2 C65 28.8(17)
C60 C61 K2 C65 -88.2(19)
K1 C61 K2 C65 -31.0(16)
C62 C61 K2 C67 128(3)
C60 C61 K2 C67 10.6(19)
K1 C61 K2 C67 68(2)
C62 C61 K2 C66 58(2)
C60 C61 K2 C66 -58.8(18)
K1 C61 K2 C66 -1.6(16)
C62 C61 K2 O9 -150.0(16)
C60 C61 K2 O9 92.9(13)
K1 C61 K2 O9 150.1(14)
C62 C61 K2 C60 117.0(17)
K1 C61 K2 C60 57.2(9)
C62 C61 K2 O11 43.7(18)
C60 C61 K2 O11 -73.3(14)
K1 C61 K2 O11 -16.1(16)
C62 C61 K2 C64 87.0(16)
C60 C61 K2 C64 -30.1(10)
K1 C61 K2 C64 27.2(9)
C62 C61 K2 C63 44(2)
C60 C61 K2 C63 -73(2)
K1 C61 K2 C63 -16(2)
C66 C65 K2 O8 37(4)
C62 C65 K2 O8 -91(3)
C64 C65 K2 O8 9(3)
K1 C65 K2 O8 -30(4)
C66 C65 K2 O7 -23(4)
C62 C65 K2 O7 -151(2)
C64 C65 K2 O7 -51(2)
K1 C65 K2 O7 -90(3)
C66 C65 K2 C62 128(4)
C64 C65 K2 C62 100(2)
K1 C65 K2 C62 61(2)
C66 C65 K2 C61 98(3)
C62 C65 K2 C61 -29.6(12)
C64 C65 K2 C61 70.4(11)
K1 C65 K2 C61 31(2)
C66 C65 K2 C67 79(3)
C62 C65 K2 C67 -48.6(15)
C64 C65 K2 C67 51.5(11)
K1 C65 K2 C67 12(2)
C62 C65 K2 C66 -128(4)
C64 C65 K2 C66 -28(3)
K1 C65 K2 C66 -67(3)
C66 C65 K2 O9 99(4)
C62 C65 K2 O9 -28(3)
C64 C65 K2 O9 72(2)
K1 C65 K2 O9 33(4)
C66 C65 K2 C60 59(3)
C62 C65 K2 C60 -68.7(15)
C64 C65 K2 C60 31.4(9)
K1 C65 K2 C60 -7.9(19)
C66 C65 K2 O11 -69(4)
C62 C65 K2 O11 164(2)
C64 C65 K2 O11 -96(2)
K1 C65 K2 O11 -136(3)
C66 C65 K2 C64 28(3)
C62 C65 K2 C64 -100(2)
K1 C65 K2 C64 -39(2)
C66 C65 K2 C63 -7(7)
C62 C65 K2 C63 -135(8)
C64 C65 K2 C63 -35(6)
K1 C65 K2 C63 -74(6)
C62 C67 K2 O8 178.5(17)
C64 C67 K2 O8 86.5(16)
K1 C67 K2 O8 134(2)
C62 C67 K2 O7 123.0(17)
C64 C67 K2 O7 31.0(16)
K1 C67 K2 O7 78(2)
C64 C67 K2 C62 -92.0(15)
K1 C67 K2 C62 -44.8(11)
C62 C67 K2 C61 -35(2)
C64 C67 K2 C61 -127(3)
K1 C67 K2 C61 -80(2)
C62 C67 K2 C65 31.8(18)
C64 C67 K2 C65 -60(2)
K1 C67 K2 C65 -13(2)
C62 C67 K2 C66 62.9(18)
C64 C67 K2 C66 -29.1(13)
K1 C67 K2 C66 18.1(16)
C62 C67 K2 O9 -130.5(18)
C64 C67 K2 O9 137.5(17)
K1 C67 K2 O9 -175(2)
C62 C67 K2 C60 126(2)
C64 C67 K2 C60 33.6(17)
K1 C67 K2 C60 81(2)
C62 C67 K2 O11 68(2)
C64 C67 K2 O11 -24.2(19)
K1 C67 K2 O11 23(2)
C62 C67 K2 C64 92.0(15)
K1 C67 K2 C64 47.2(12)
C62 C67 K2 C63 48(2)
C64 C67 K2 C63 -44(2)
K1 C67 K2 C63 3(2)
C64 C66 K2 O8 -22(2)
C65 C66 K2 O8 -149(4)
C62 C66 K2 O8 -120.9(19)
K1 C66 K2 O8 -88(3)
C64 C66 K2 O7 -75(2)
C65 C66 K2 O7 158(4)
C62 C66 K2 O7 -174(2)
K1 C66 K2 O7 -141(3)
C64 C66 K2 C62 99(3)
C65 C66 K2 C62 -28(3)
K1 C66 K2 C62 32.9(16)
C64 C66 K2 C61 67(2)
C65 C66 K2 C61 -60(3)
C62 C66 K2 C61 -31.4(10)
K1 C66 K2 C61 1.5(15)
C64 C66 K2 C65 127(4)
C62 C66 K2 C65 28(3)
K1 C66 K2 C65 61(3)
C64 C66 K2 C67 49.3(19)
C65 C66 K2 C67 -78(3)
C62 C66 K2 C67 -49.2(11)
K1 C66 K2 C67 -16.3(16)
C64 C66 K2 O9 34(3)
C65 C66 K2 O9 -93(4)
C62 C66 K2 O9 -65(3)
K1 C66 K2 O9 -32(4)
C64 C66 K2 C60 28.6(15)
C65 C66 K2 C60 -98(3)
C62 C66 K2 C60 -70.0(13)
K1 C66 K2 C60 -37.0(18)
C64 C66 K2 O11 -126(2)
C65 C66 K2 O11 107(4)
C62 C66 K2 O11 135(2)
K1 C66 K2 O11 168(3)
C65 C66 K2 C64 -127(4)
C62 C66 K2 C64 -99(3)
K1 C66 K2 C64 -66(3)
C64 C66 K2 C63 134(10)
C65 C66 K2 C63 7(8)
C62 C66 K2 C63 36(8)
K1 C66 K2 C63 68(7)
C64 C60 K2 O8 106.0(16)
C61 C60 K2 O8 -136.2(13)
K1 C60 K2 O8 169.5(12)
C64 C60 K2 O7 50.2(15)
C61 C60 K2 O7 168.0(13)
K1 C60 K2 O7 113.7(11)
C64 C60 K2 C62 -87.2(14)
C61 C60 K2 C62 30.6(12)
K1 C60 K2 C62 -23.7(9)
C64 C60 K2 C61 -117.8(15)
K1 C60 K2 C61 -54.3(10)
C64 C60 K2 C65 -56(2)
C61 C60 K2 C65 62(2)
K1 C60 K2 C65 7.6(19)
C64 C60 K2 C67 -127(2)
C61 C60 K2 C67 -9.5(16)
K1 C60 K2 C67 -63.9(15)
C64 C60 K2 C66 -26.1(12)
C61 C60 K2 C66 91.7(16)
K1 C60 K2 C66 37.4(13)
C64 C60 K2 O9 158.3(16)
C61 C60 K2 O9 -83.9(13)
K1 C60 K2 O9 -138.2(12)
C64 C60 K2 O11 -0.3(16)
C61 C60 K2 O11 117.5(13)
K1 C60 K2 O11 63.2(12)
C61 C60 K2 C64 117.8(15)
K1 C60 K2 C64 63.5(10)
C64 C60 K2 C63 -41(2)
C61 C60 K2 C63 77(2)
K1 C60 K2 C63 22(2)
C66 C64 K2 O8 159(2)
C60 C64 K2 O8 -72.8(15)
C63 C64 K2 O8 175(3)
C67 C64 K2 O8 -94.0(16)
C65 C64 K2 O8 -173(2)
K1 C64 K2 O8 -135.5(18)
C66 C64 K2 O7 102(2)
C60 C64 K2 O7 -129.3(16)
C63 C64 K2 O7 118(3)
C67 C64 K2 O7 -150.5(17)
C65 C64 K2 O7 131(2)
K1 C64 K2 O7 168.0(19)
C66 C64 K2 C62 -59(2)
C60 C64 K2 C62 69.0(11)
C63 C64 K2 C62 -44(3)
C67 C64 K2 C62 47.8(10)
C65 C64 K2 C62 -30.9(19)
K1 C64 K2 C62 6.3(14)
C66 C64 K2 C61 -91.7(19)
C60 C64 K2 C61 36.7(10)
C63 C64 K2 C61 -76(3)
C67 C64 K2 C61 15.5(8)
C65 C64 K2 C61 -63(2)
K1 C64 K2 C61 -26.0(9)
C66 C64 K2 C65 -29(3)
C60 C64 K2 C65 100(2)
C63 C64 K2 C65 -13(4)
C67 C64 K2 C65 79(2)
K1 C64 K2 C65 37(2)
C66 C64 K2 C67 -107.2(19)
C60 C64 K2 C67 21.2(7)
C63 C64 K2 C67 -91(3)
C65 C64 K2 C67 -79(2)
K1 C64 K2 C67 -41.5(10)
C60 C64 K2 C66 128(2)
C63 C64 K2 C66 16(3)
C67 C64 K2 C66 107.2(19)
C65 C64 K2 C66 29(3)
K1 C64 K2 C66 65.7(18)
C66 C64 K2 O9 -151(2)
C60 C64 K2 O9 -22.3(15)
C63 C64 K2 O9 -135(3)
C67 C64 K2 O9 -43.5(16)
C65 C64 K2 O9 -122(2)
K1 C64 K2 O9 -85.0(18)
C66 C64 K2 C60 -128(2)
C63 C64 K2 C60 -113(3)
C67 C64 K2 C60 -21.2(7)
C65 C64 K2 C60 -100(2)
K1 C64 K2 C60 -62.7(11)
C66 C64 K2 O11 51(2)
C60 C64 K2 O11 179.7(15)
C63 C64 K2 O11 67(3)
C67 C64 K2 O11 158.5(16)
C65 C64 K2 O11 80(2)
K1 C64 K2 O11 117.0(18)
C66 C64 K2 C63 -16(3)
C60 C64 K2 C63 113(3)
C67 C64 K2 C63 91(3)
C65 C64 K2 C63 13(4)
K1 C64 K2 C63 50(2)
C64 C63 K2 O8 -6(3)
C62 C63 K2 O8 -109(2)
K1 C63 K2 O8 -61(4)
C64 C63 K2 O7 -61(3)
C62 C63 K2 O7 -164(2)
K1 C63 K2 O7 -116(4)
C64 C63 K2 C62 103(3)
K1 C63 K2 C62 48(2)
C64 C63 K2 C61 71.3(18)
C62 C63 K2 C61 -31.7(11)
K1 C63 K2 C61 16(2)
C64 C63 K2 C65 135(9)
C62 C63 K2 C65 32(7)
K1 C63 K2 C65 79(9)
C64 C63 K2 C67 52.4(16)
C62 C63 K2 C67 -50.6(15)
K1 C63 K2 C67 -3(2)
C64 C63 K2 C66 -31(8)
C62 C63 K2 C66 -134(10)
K1 C63 K2 C66 -87(9)
C64 C63 K2 O9 55(4)
C62 C63 K2 O9 -48(3)
K1 C63 K2 O9 -1(5)
C64 C63 K2 C60 31.3(13)
C62 C63 K2 C60 -71.7(16)
K1 C63 K2 C60 -24(2)
C64 C63 K2 O11 -109(3)
C62 C63 K2 O11 148(2)
K1 C63 K2 O11 -164(4)
C62 C63 K2 C64 -103(3)
K1 C63 K2 C64 -55(2)
O2 K1 O1 C38 148.4(10)
O4 K1 O1 C38 -115.5(9)
O3 K1 O1 C38 177.4(9)
O6 K1 O1 C38 -37.3(9)
C63 K1 O1 C38 76.7(13)
O5 K1 O1 C38 -65.4(9)
C67 K1 O1 C38 32.5(10)
C64 K1 O1 C38 55.7(14)
C60 K1 O1 C38 33.5(10)
C65 K1 O1 C38 73.6(12)
C61 K1 O1 C38 36.4(10)
O2 K1 O1 C27 28.4(6)
O4 K1 O1 C27 124.5(7)
O3 K1 O1 C27 57.5(7)
O6 K1 O1 C27 -157.3(7)
C63 K1 O1 C27 -43.2(11)
O5 K1 O1 C27 174.7(6)
C67 K1 O1 C27 -87.4(7)
C64 K1 O1 C27 -64.2(12)
C60 K1 O1 C27 -86.5(7)
C65 K1 O1 C27 -46.3(11)
C61 K1 O1 C27 -83.5(7)
O4 K1 O2 C28 -134.3(7)
O3 K1 O2 C28 -144.8(8)
O6 K1 O2 C28 0.7(8)
O1 K1 O2 C28 5.6(7)
C63 K1 O2 C28 117.2(17)
O5 K1 O2 C28 -61.5(9)
C67 K1 O2 C28 90.3(10)
C64 K1 O2 C28 125.4(8)
C60 K1 O2 C28 105.1(9)
C65 K1 O2 C28 107.0(15)
C61 K1 O2 C28 82.0(8)
O4 K1 O2 C29 12.6(8)
O3 K1 O2 C29 2.1(7)
O6 K1 O2 C29 147.6(7)
O1 K1 O2 C29 152.5(8)
C63 K1 O2 C29 -96.0(17)
O5 K1 O2 C29 85.4(9)
C67 K1 O2 C29 -122.8(10)
C64 K1 O2 C29 -87.8(8)
C60 K1 O2 C29 -108.1(9)
C65 K1 O2 C29 -106.2(15)
C61 K1 O2 C29 -131.1(7)
O2 K1 O3 C31 -156.0(9)
O4 K1 O3 C31 34.7(8)
O6 K1 O3 C31 116.6(10)
O1 K1 O3 C31 177.2(8)
C63 K1 O3 C31 -76.1(15)
O5 K1 O3 C31 61.3(8)
C67 K1 O3 C31 -51.6(12)
C64 K1 O3 C31 -47.4(10)
C60 K1 O3 C31 -41.0(9)
C65 K1 O3 C31 -84.1(13)
C61 K1 O3 C31 -67.6(12)
O2 K1 O3 C30 -28.8(7)
O4 K1 O3 C30 161.9(8)
O6 K1 O3 C30 -116.1(9)
O1 K1 O3 C30 -55.6(8)
C63 K1 O3 C30 51.1(15)
O5 K1 O3 C30 -171.5(7)
C67 K1 O3 C30 75.6(12)
C64 K1 O3 C30 79.9(9)
C60 K1 O3 C30 86.2(9)
C65 K1 O3 C30 43.1(12)
C61 K1 O3 C30 59.6(12)
O2 K1 O4 C33 140.6(8)
O3 K1 O4 C33 151.8(8)
O6 K1 O4 C33 6.6(8)
O1 K1 O4 C33 66.4(10)
C63 K1 O4 C33 -126.3(11)
O5 K1 O4 C33 2.9(7)
C67 K1 O4 C33 -80.5(9)
C64 K1 O4 C33 -106.5(11)
C60 K1 O4 C33 -85.6(8)
C65 K1 O4 C33 -124.2(12)
C61 K1 O4 C33 -80.5(9)
O2 K1 O4 C32 -13.9(9)
O3 K1 O4 C32 -2.7(8)
O6 K1 O4 C32 -147.9(8)
O1 K1 O4 C32 -88.1(11)
C63 K1 O4 C32 79.2(12)
O5 K1 O4 C32 -151.7(9)
C67 K1 O4 C32 125.0(9)
C64 K1 O4 C32 99.0(11)
C60 K1 O4 C32 119.9(9)
C65 K1 O4 C32 81.2(12)
C61 K1 O4 C32 125.0(9)
O2 K1 O5 C35 118.3(9)
O4 K1 O5 C35 -145.6(8)
O3 K1 O5 C35 -172.7(8)
O6 K1 O5 C35 38.6(8)
O1 K1 O5 C35 65.6(8)
C63 K1 O5 C35 -60(2)
C67 K1 O5 C35 -36.8(11)
C64 K1 O5 C35 -68.3(9)
C60 K1 O5 C35 -50.5(9)
C65 K1 O5 C35 -45(2)
C61 K1 O5 C35 -26.3(9)
O2 K1 O5 C34 -127.4(8)
O4 K1 O5 C34 -31.3(7)
O3 K1 O5 C34 -58.4(8)
O6 K1 O5 C34 152.8(8)
O1 K1 O5 C34 179.8(7)
C63 K1 O5 C34 54(2)
C67 K1 O5 C34 77.5(10)
C64 K1 O5 C34 45.9(9)
C60 K1 O5 C34 63.8(9)
C65 K1 O5 C34 69(2)
C61 K1 O5 C34 88.0(8)
O2 K1 O6 C37 19.4(8)
O4 K1 O6 C37 157.9(8)
O3 K1 O6 C37 92.7(11)
O1 K1 O6 C37 14.3(8)
C63 K1 O6 C37 -73.0(16)
O5 K1 O6 C37 161.6(9)
C67 K1 O6 C37 -96.3(10)
C64 K1 O6 C37 -104.5(9)
C60 K1 O6 C37 -106.5(9)
C65 K1 O6 C37 -65.8(12)
C61 K1 O6 C37 -84.3(10)
O2 K1 O6 C36 -146.9(8)
O4 K1 O6 C36 -8.4(9)
O3 K1 O6 C36 -73.7(12)
O1 K1 O6 C36 -152.0(9)
C63 K1 O6 C36 120.7(15)
O5 K1 O6 C36 -4.7(8)
C67 K1 O6 C36 97.4(11)
C64 K1 O6 C36 89.2(9)
C60 K1 O6 C36 87.1(9)
C65 K1 O6 C36 127.9(12)
C61 K1 O6 C36 109.4(10)
C6 Tm1 C1 C5 5.3(5)
C8 Tm1 C1 C5 -67.7(5)
C2 Tm1 C1 C5 114.3(6)
C3 Tm1 C1 C5 77.0(4)
C9 Tm1 C1 C5 -54.8(4)
C7 Tm1 C1 C5 -0.7(8)
C4 Tm1 C1 C5 37.1(4)
C10 Tm1 C1 C5 -23.0(4)
Si4 Tm1 C1 C5 -131.6(4)
Si1 Tm1 C1 C5 137.1(3)
C5 Tm1 C1 C2 -114.3(6)
C6 Tm1 C1 C2 -109.0(4)
C8 Tm1 C1 C2 178.1(4)
C3 Tm1 C1 C2 -37.2(4)
C9 Tm1 C1 C2 -169.0(4)
C7 Tm1 C1 C2 -115.0(6)
C4 Tm1 C1 C2 -77.2(5)
C10 Tm1 C1 C2 -137.2(4)
Si4 Tm1 C1 C2 114.2(4)
Si1 Tm1 C1 C2 22.9(5)
C5 C1 C2 C3 -0.1(7)
Tm1 C1 C2 C3 67.5(4)
C5 C1 C2 Tm1 -67.6(4)
C1 Tm1 C2 C3 -113.8(6)
C5 Tm1 C2 C3 -76.8(4)
C6 Tm1 C2 C3 -17.9(5)
C8 Tm1 C2 C3 -151(6)
C9 Tm1 C2 C3 -95.3(5)
C7 Tm1 C2 C3 19.4(6)
C4 Tm1 C2 C3 -36.6(4)
C10 Tm1 C2 C3 -58.1(4)
Si4 Tm1 C2 C3 -179.3(3)
Si1 Tm1 C2 C3 87.1(3)
C5 Tm1 C2 C1 37.0(4)
C6 Tm1 C2 C1 95.9(5)
C8 Tm1 C2 C1 -37(6)
C3 Tm1 C2 C1 113.8(6)
C9 Tm1 C2 C1 18.6(7)
C7 Tm1 C2 C1 133.2(5)
C4 Tm1 C2 C1 77.3(4)
C10 Tm1 C2 C1 55.8(5)
Si4 Tm1 C2 C1 -65.4(4)
Si1 Tm1 C2 C1 -159.1(4)
C1 C2 C3 C4 0.1(7)
Tm1 C2 C3 C4 67.3(5)
C1 C2 C3 Tm1 -67.2(4)
C1 Tm1 C3 C4 -77.6(5)
C5 Tm1 C3 C4 -37.4(4)
C6 Tm1 C3 C4 51.1(5)
C8 Tm1 C3 C4 63.3(6)
C2 Tm1 C3 C4 -115.0(6)
C9 Tm1 C3 C4 12.0(7)
C7 Tm1 C3 C4 75.9(5)
C10 Tm1 C3 C4 20.5(5)
Si4 Tm1 C3 C4 -114.0(5)
Si1 Tm1 C3 C4 155.3(5)
C1 Tm1 C3 C2 37.4(4)
C5 Tm1 C3 C2 77.6(4)
C6 Tm1 C3 C2 166.1(4)
C8 Tm1 C3 C2 178.3(3)
C9 Tm1 C3 C2 127.0(4)
C7 Tm1 C3 C2 -169.1(3)
C4 Tm1 C3 C2 115.0(6)
C10 Tm1 C3 C2 135.5(4)
Si4 Tm1 C3 C2 0.9(4)
Si1 Tm1 C3 C2 -89.7(3)
C2 C3 C4 C5 -0.1(7)
Tm1 C3 C4 C5 67.1(4)
C2 C3 C4 Tm1 -67.2(4)
C1 Tm1 C4 C3 76.9(5)
C5 Tm1 C4 C3 113.9(7)
C6 Tm1 C4 C3 -128.8(5)
C8 Tm1 C4 C3 -145.3(5)
C2 Tm1 C4 C3 36.7(5)
C9 Tm1 C4 C3 -171.7(5)
C7 Tm1 C4 C3 -117.8(5)
C10 Tm1 C4 C3 -160.2(5)
Si4 Tm1 C4 C3 92.4(5)
Si1 Tm1 C4 C3 -26.6(5)
C1 Tm1 C4 C5 -37.0(4)
C6 Tm1 C4 C5 117.3(5)
C8 Tm1 C4 C5 100.8(5)
C2 Tm1 C4 C5 -77.2(5)
C3 Tm1 C4 C5 -113.9(7)
C9 Tm1 C4 C5 74.4(5)
C7 Tm1 C4 C5 128.2(4)
C10 Tm1 C4 C5 85.9(4)
Si4 Tm1 C4 C5 -21.5(5)
Si1 Tm1 C4 C5 -140.5(4)
C2 C1 C5 C4 0.0(7)
Tm1 C1 C5 C4 -67.7(4)
C2 C1 C5 Tm1 67.7(4)
C3 C4 C5 C1 0.1(7)
Tm1 C4 C5 C1 67.4(4)
C3 C4 C5 Tm1 -67.4(4)
C6 Tm1 C5 C1 -175.7(4)
C8 Tm1 C5 C1 140.8(4)
C2 Tm1 C5 C1 -37.1(4)
C3 Tm1 C5 C1 -77.3(5)
C9 Tm1 C5 C1 133.1(4)
C7 Tm1 C5 C1 179.6(4)
C4 Tm1 C5 C1 -114.3(6)
C10 Tm1 C5 C1 157.7(4)
Si4 Tm1 C5 C1 49.7(4)
Si1 Tm1 C5 C1 -59.6(4)
C1 Tm1 C5 C4 114.3(6)
C6 Tm1 C5 C4 -61.4(5)
C8 Tm1 C5 C4 -104.9(4)
C2 Tm1 C5 C4 77.2(5)
C3 Tm1 C5 C4 37.1(5)
C9 Tm1 C5 C4 -112.5(4)
C7 Tm1 C5 C4 -66.0(5)
C10 Tm1 C5 C4 -87.9(5)
Si4 Tm1 C5 C4 164.0(4)
Si1 Tm1 C5 C4 54.8(5)
C1 Tm1 C6 C10 -61.2(5)
C5 Tm1 C6 C10 -58.5(5)
C8 Tm1 C6 C10 77.5(5)
C2 Tm1 C6 C10 -100.9(5)
C3 Tm1 C6 C10 -110.1(5)
C9 Tm1 C6 C10 37.4(4)
C7 Tm1 C6 C10 114.2(7)
C4 Tm1 C6 C10 -86.1(5)
Si4 Tm1 C6 C10 54.1(6)
Si1 Tm1 C6 C10 163.6(4)
C1 Tm1 C6 C7 -175.4(4)
C5 Tm1 C6 C7 -172.7(4)
C8 Tm1 C6 C7 -36.7(4)
C2 Tm1 C6 C7 144.9(4)
C3 Tm1 C6 C7 135.6(4)
C9 Tm1 C6 C7 -76.8(5)
C4 Tm1 C6 C7 159.7(5)
C10 Tm1 C6 C7 -114.2(7)
Si4 Tm1 C6 C7 -60.2(5)
Si1 Tm1 C6 C7 49.4(4)
C10 C6 C7 C8 -1.5(8)
Tm1 C6 C7 C8 66.9(4)
C10 C6 C7 Tm1 -68.4(5)
C1 Tm1 C7 C8 -105.4(7)
C5 Tm1 C7 C8 -105.9(4)
C6 Tm1 C7 C8 -114.8(6)
C2 Tm1 C7 C8 -179.4(4)
C3 Tm1 C7 C8 -167.9(4)
C9 Tm1 C7 C8 -37.8(3)
C4 Tm1 C7 C8 -136.0(4)
C10 Tm1 C7 C8 -77.9(4)
Si4 Tm1 C7 C8 20.6(4)
Si1 Tm1 C7 C8 112.7(4)
C1 Tm1 C7 C6 9.4(8)
C5 Tm1 C7 C6 9.0(5)
C8 Tm1 C7 C6 114.8(6)
C2 Tm1 C7 C6 -64.6(6)
C3 Tm1 C7 C6 -53.1(5)
C9 Tm1 C7 C6 77.0(4)
C4 Tm1 C7 C6 -21.2(5)
C10 Tm1 C7 C6 37.0(4)
Si4 Tm1 C7 C6 135.4(4)
Si1 Tm1 C7 C6 -132.5(4)
C6 C7 C8 C9 1.5(7)
Tm1 C7 C8 C9 68.4(4)
C6 C7 C8 Tm1 -66.8(5)
C1 Tm1 C8 C9 22.6(6)
C5 Tm1 C8 C9 -14.8(4)
C6 Tm1 C8 C9 -76.0(4)
C2 Tm1 C8 C9 58(6)
C3 Tm1 C8 C9 -91.5(5)
C7 Tm1 C8 C9 -112.8(5)
C4 Tm1 C8 C9 -55.1(4)
C10 Tm1 C8 C9 -36.2(3)
Si4 Tm1 C8 C9 86.4(3)
Si1 Tm1 C8 C9 179.8(3)
C1 Tm1 C8 C7 135.4(5)
C5 Tm1 C8 C7 98.0(4)
C6 Tm1 C8 C7 36.8(4)
C2 Tm1 C8 C7 171(6)
C3 Tm1 C8 C7 21.3(6)
C9 Tm1 C8 C7 112.8(5)
C4 Tm1 C8 C7 57.7(5)
C10 Tm1 C8 C7 76.6(4)
Si4 Tm1 C8 C7 -160.8(4)
Si1 Tm1 C8 C7 -67.4(4)
C7 C8 C9 C10 -1.0(7)
Tm1 C8 C9 C10 67.4(4)
C7 C8 C9 Tm1 -68.4(4)
C1 Tm1 C9 C8 -166.5(3)
C5 Tm1 C9 C8 168.3(4)
C6 Tm1 C9 C8 78.2(4)
C2 Tm1 C9 C8 -177.2(4)
C3 Tm1 C9 C8 131.4(4)
C7 Tm1 C9 C8 37.8(4)
C4 Tm1 C9 C8 137.9(4)
C10 Tm1 C9 C8 115.6(5)
Si4 Tm1 C9 C8 -89.3(3)
Si1 Tm1 C9 C8 -0.2(4)
C1 Tm1 C9 C10 77.9(4)
C5 Tm1 C9 C10 52.6(4)
C6 Tm1 C9 C10 -37.5(4)
C8 Tm1 C9 C10 -115.6(5)
C2 Tm1 C9 C10 67.1(6)
C3 Tm1 C9 C10 15.8(5)
C7 Tm1 C9 C10 -77.9(5)
C4 Tm1 C9 C10 22.3(4)
Si4 Tm1 C9 C10 155.1(4)
Si1 Tm1 C9 C10 -115.9(4)
C7 C6 C10 C9 0.8(8)
Tm1 C6 C10 C9 -67.3(4)
C7 C6 C10 Tm1 68.1(5)
C8 C9 C10 C6 0.1(7)
Tm1 C9 C10 C6 67.1(5)
C8 C9 C10 Tm1 -66.9(4)
C1 Tm1 C10 C6 131.9(5)
C5 Tm1 C10 C6 120.0(5)
C8 Tm1 C10 C6 -77.1(5)
C2 Tm1 C10 C6 105.1(5)
C3 Tm1 C10 C6 77.5(5)
C9 Tm1 C10 C6 -113.4(7)
C7 Tm1 C10 C6 -37.1(5)
C4 Tm1 C10 C6 88.1(5)
Si4 Tm1 C10 C6 -139.7(5)
Si1 Tm1 C10 C6 -22.3(6)
C1 Tm1 C10 C9 -114.7(4)
C5 Tm1 C10 C9 -126.6(4)
C6 Tm1 C10 C9 113.4(7)
C8 Tm1 C10 C9 36.3(3)
C2 Tm1 C10 C9 -141.5(4)
C3 Tm1 C10 C9 -169.1(4)
C7 Tm1 C10 C9 76.3(4)
C4 Tm1 C10 C9 -158.5(4)
Si4 Tm1 C10 C9 -26.3(4)
Si1 Tm1 C10 C9 91.1(4)
C38 O1 C27 C28 177.6(9)
K1 O1 C27 C28 -62.4(9)
C29 O2 C28 C27 176.3(10)
K1 O2 C28 C27 -38.5(11)
O1 C27 C28 O2 67.9(11)
C28 O2 C29 C30 -176.4(12)
K1 O2 C29 C30 33.5(15)
O2 C29 C30 O3 -64.4(17)
C31 O3 C30 C29 177.0(11)
K1 O3 C30 C29 52.5(11)
C30 O3 C31 C32 179.9(9)
K1 O3 C31 C32 -59.5(10)
C33 O4 C32 C31 178.7(9)
K1 O4 C32 C31 -22.5(12)
O3 C31 C32 O4 54.2(12)
C32 O4 C33 C34 -176.8(9)
K1 O4 C33 C34 24.6(12)
C35 O5 C34 C33 178.9(11)
K1 O5 C34 C33 62.9(12)
O4 C33 C34 O5 -61.9(14)
C34 O5 C35 C36 -170.9(12)
K1 O5 C35 C36 -58.5(12)
C37 O6 C36 C35 160.8(17)
K1 O6 C36 C35 -37(2)
C37 O6 C36 K1 -162.4(17)
O5 C35 C36 O6 74(2)
O5 C35 C36 K1 44.2(9)
O2 K1 C36 O6 40.6(10)
O4 K1 C36 O6 172.3(8)
O3 K1 C36 O6 131.7(8)
O1 K1 C36 O6 23.4(8)
C63 K1 C36 O6 -72(2)
O5 K1 C36 O6 173.2(12)
C67 K1 C36 O6 -79.6(11)
C64 K1 C36 O6 -99.2(8)
C60 K1 C36 O6 -92.7(9)
C65 K1 C36 O6 -60.7(15)
C61 K1 C36 O6 -67.0(9)
O2 K1 C36 C35 -164.3(8)
O4 K1 C36 C35 -32.6(10)
O3 K1 C36 C35 -73.1(11)
O6 K1 C36 C35 155.2(16)
O1 K1 C36 C35 178.5(10)
C63 K1 C36 C35 83(2)
O5 K1 C36 C35 -31.6(7)
C67 K1 C36 C35 75.6(12)
C64 K1 C36 C35 55.9(10)
C60 K1 C36 C35 62.5(10)
C65 K1 C36 C35 94.5(15)
C61 K1 C36 C35 88.1(11)
C36 O6 C37 C38 169.8(16)
K1 O6 C37 C38 9.3(15)
C27 O1 C38 C37 173.5(10)
K1 O1 C38 C37 56.8(13)
O6 C37 C38 O1 -46.7(17)
O8 K2 O7 C39 -16.8(8)
C62 K2 O7 C39 93.9(11)
C61 K2 O7 C39 68.1(10)
C65 K2 O7 C39 106.2(10)
C67 K2 O7 C39 62.6(9)
C66 K2 O7 C39 98.2(15)
O9 K2 O7 C39 -23.6(9)
C60 K2 O7 C39 62.0(9)
O11 K2 O7 C39 171.8(9)
C64 K2 O7 C39 78.7(11)
C63 K2 O7 C39 103.3(12)
O8 K2 O7 C50 -147.5(8)
C62 K2 O7 C50 -36.8(11)
C61 K2 O7 C50 -62.5(10)
C65 K2 O7 C50 -24.5(9)
C67 K2 O7 C50 -68.1(8)
C66 K2 O7 C50 -32.4(15)
O9 K2 O7 C50 -154.3(7)
C60 K2 O7 C50 -68.7(8)
O11 K2 O7 C50 41.1(7)
C64 K2 O7 C50 -52.0(10)
C63 K2 O7 C50 -27.4(11)
O7 K2 O8 C41 159.1(12)
C62 K2 O8 C41 48.4(13)
C61 K2 O8 C41 40.4(12)
C65 K2 O8 C41 74.2(19)
C67 K2 O8 C41 47.5(13)
C66 K2 O8 C41 87.0(14)
O9 K2 O8 C41 -29.1(11)
C60 K2 O8 C41 58.7(12)
O11 K2 O8 C41 166.1(11)
C64 K2 O8 C41 79.5(13)
C63 K2 O8 C41 82.4(17)
O7 K2 O8 C40 10.5(9)
C62 K2 O8 C40 -100.3(12)
C61 K2 O8 C40 -108.3(10)
C65 K2 O8 C40 -74.5(19)
C67 K2 O8 C40 -101.2(11)
C66 K2 O8 C40 -61.7(12)
O9 K2 O8 C40 -177.7(10)
C60 K2 O8 C40 -90.0(10)
O11 K2 O8 C40 17.5(10)
C64 K2 O8 C40 -69.1(11)
C63 K2 O8 C40 -66.3(16)
O8 K2 O9 C43 -154.1(9)
O7 K2 O9 C43 -146.9(8)
C62 K2 O9 C43 82.3(8)
C61 K2 O9 C43 93.3(9)
C65 K2 O9 C43 92.5(14)
C67 K2 O9 C43 106.0(11)
C66 K2 O9 C43 116.5(14)
C60 K2 O9 C43 119.7(9)
O11 K2 O9 C43 -117.0(8)
C64 K2 O9 C43 127.8(8)
C63 K2 O9 C43 104.5(19)
O8 K2 O9 C42 -9.1(5)
O7 K2 O9 C42 -1.8(6)
C62 K2 O9 C42 -132.7(5)
C61 K2 O9 C42 -121.7(7)
C65 K2 O9 C42 -122.5(13)
C67 K2 O9 C42 -109.0(9)
C66 K2 O9 C42 -98.5(12)
C60 K2 O9 C42 -95.3(7)
O11 K2 O9 C42 28.1(9)
C64 K2 O9 C42 -87.2(5)
C63 K2 O9 C42 -110.5(18)
O8 K2 O10 C45 -173.9(6)
O7 K2 O10 C45 -127.4(6)
C62 K2 O10 C45 62.1(8)
C61 K2 O10 C45 83.9(8)
C65 K2 O10 C45 51.6(9)
C67 K2 O10 C45 92.7(8)
C66 K2 O10 C45 61.4(18)
O9 K2 O10 C45 165.8(7)
C60 K2 O10 C45 98.9(7)
O11 K2 O10 C45 -44.9(7)
C64 K2 O10 C45 86.8(10)
C63 K2 O10 C45 54.8(11)
O8 K2 O10 C44 53.4(6)
O7 K2 O10 C44 99.9(7)
C62 K2 O10 C44 -70.6(8)
C61 K2 O10 C44 -48.8(8)
C65 K2 O10 C44 -81.1(8)
C67 K2 O10 C44 -40.0(7)
C66 K2 O10 C44 -71.2(18)
O9 K2 O10 C44 33.1(5)
C60 K2 O10 C44 -33.8(6)
O11 K2 O10 C44 -177.6(5)
C64 K2 O10 C44 -45.9(10)
C63 K2 O10 C44 -77.9(11)
O8 K2 O11 C48 126.1(7)
O7 K2 O11 C48 133.7(7)
C62 K2 O11 C48 -103.1(7)
C61 K2 O11 C48 -118.4(9)
C65 K2 O11 C48 -109.2(11)
C67 K2 O11 C48 -132.5(10)
C66 K2 O11 C48 -129.1(14)
O9 K2 O11 C48 96.2(9)
C60 K2 O11 C48 -145.0(7)
C64 K2 O11 C48 -145.1(7)
C63 K2 O11 C48 -118.7(15)
O8 K2 O11 C49 -4.3(6)
O7 K2 O11 C49 3.2(6)
C62 K2 O11 C49 126.4(6)
C61 K2 O11 C49 111.1(8)
C65 K2 O11 C49 120.4(11)
C67 K2 O11 C49 97.0(10)
C66 K2 O11 C49 100.5(14)
O9 K2 O11 C49 -34.2(9)
C60 K2 O11 C49 84.6(7)
C64 K2 O11 C49 84.5(7)
C63 K2 O11 C49 110.8(15)
C43 O9 C42 C41 -178.6(13)
K2 O9 C42 C41 37.9(10)
C50 O7 C39 C40 161.7(16)
K2 O7 C39 C40 22(2)
C48 O11 C49 C50 -136.7(18)
K2 O11 C49 C50 -45.2(13)
C49 O11 C48 C47 168(2)
K2 O11 C48 C47 63(3)
O12 C47 C48 O11 -99(3)
C41 O8 C40 C39 -160.7(18)
K2 O8 C40 C39 -5(2)
O7 C39 C40 O8 -11(3)
C45 C46 O12 C47 131(14)
C45 C46 O12 K2 22.8(8)
C48 C47 O12 C46 -71(14)
C48 C47 O12 K2 38.4(11)
O8 K2 O12 C46 70.2(12)
O7 K2 O12 C46 141.9(7)
C62 K2 O12 C46 -89.6(9)
C61 K2 O12 C46 -76.5(7)
C65 K2 O12 C46 -111.0(14)
C67 K2 O12 C46 -80.3(8)
C66 K2 O12 C46 -123.9(8)
O9 K2 O12 C46 12.6(8)
C60 K2 O12 C46 -91.2(8)
O11 K2 O12 C46 168.0(7)
C64 K2 O12 C46 -118.2(8)
C63 K2 O12 C46 -118.4(14)
O8 K2 O12 C47 -104.2(7)
O7 K2 O12 C47 -32.5(7)
C62 K2 O12 C47 96.0(9)
C61 K2 O12 C47 109.0(7)
C65 K2 O12 C47 74.6(14)
C67 K2 O12 C47 105.3(9)
C66 K2 O12 C47 61.6(10)
O9 K2 O12 C47 -161.8(5)
C60 K2 O12 C47 94.4(10)
O11 K2 O12 C47 -6.5(6)
C64 K2 O12 C47 67.4(11)
C63 K2 O12 C47 67.1(14)
C45 O10 C44 C43 -144.6(19)
K2 O10 C44 C43 -78.3(10)
C39 O7 C50 C49 151.8(12)
K2 O7 C50 C49 -70.5(10)
O11 C49 C50 O7 72.3(14)
C40 O8 C41 C42 -151.5(11)
K2 O8 C41 C42 57.2(16)
O9 C42 C41 O8 -60.4(15)
C42 O9 C43 C44 -174.5(9)
K2 O9 C43 C44 -35.2(13)
O10 C44 C43 O9 89.3(14)
C44 O10 C45 C46 179.9(16)
K2 O10 C45 C46 105(2)
O12 C46 C45 O10 -120(2)

loop_
_platon_squeeze_void_nr
_platon_squeeze_void_average_x
_platon_squeeze_void_average_y
_platon_squeeze_void_average_z
_platon_squeeze_void_volume
_platon_squeeze_void_count_electrons
_platon_squeeze_void_content
1 0.000 0.500 0.000 476 105 ' '
2 0.095 0.214 0.250 7 0 ' '
3 0.190 0.274 0.932 7 0 ' '
4 0.500 0.000 0.500 476 106 ' '
5 0.309 0.774 0.568 7 0 ' '
6 0.405 0.714 0.250 7 0 ' '
7 0.595 0.286 0.750 7 0 ' '
8 0.690 0.226 0.432 7 0 ' '
9 0.809 0.726 0.068 7 0 ' '
10 0.905 0.786 0.750 7 0 ' '
